data_1573439
loop_
_publ_author_name
'Yadav, Ankit'
'G\/ladysiak, Andrzej'
'Wolpert, Emma Helen'
'Ganose, Alexander Miguel'
'Samel-Garloff, Bronson'
'Koley, Dipankar'
'Jelfs, Kim E.'
'Stylianou, Kyriakos'

_publ_section_title
;
 Solvatomorphic Diversity Dictates the Stability and Solubility of
 Metal--organic Polyhedra
;
_journal_name_full 'Chemical Science'
_journal_paper_doi 10.1039/D4SC05037A
_journal_year 2025
_chemical_formula_moiety '2(C48 H30 Mo6 N6 O36), 6(C4 H12 N)'
_chemical_formula_sum 'C120 H132 Mo12 N18 O72'
_chemical_formula_weight 4129.71
_space_group_crystal_system triclinic
_space_group_IT_number 2
_space_group_name_Hall '-P 1'
_space_group_name_H-M_alt 'P -1'
_atom_sites_solution_hydrogens geom
_atom_sites_solution_primary dual
_audit_creation_date 2024-11-13
_audit_creation_method
;
Olex2 1.5
(compiled 2024.02.16 svn.r378c4104 for OlexSys, GUI svn.r6928)
;
_audit_update_record
;
2024-11-17 deposited with the CCDC.	2024-12-11 downloaded from the CCDC.
;
_cell_angle_alpha 84.010(2)
_cell_angle_beta 86.075(3)
_cell_angle_gamma 80.923(2)
_cell_formula_units_Z 2
_cell_length_a 18.9295(7)
_cell_length_b 20.8274(3)
_cell_length_c 31.7770(8)
_cell_measurement_reflns_used 27494
_cell_measurement_temperature 151(1)
_cell_measurement_theta_max 73.2870
_cell_measurement_theta_min 2.6980
_cell_volume 12286.5(6)
_computing_cell_refinement 'CrysAlisPro 1.171.42.49 (Rigaku OD, 2022)'
_computing_data_collection 'CrysAlisPro 1.171.42.49 (Rigaku OD, 2022)'
_computing_data_reduction 'CrysAlisPro 1.171.42.49 (Rigaku OD, 2022)'
_computing_molecular_graphics 'Olex2 1.5 (Dolomanov et al., 2009)'
_computing_publication_material 'Olex2 1.5 (Dolomanov et al., 2009)'
_computing_structure_refinement 'SHELXL 2019/3 (Sheldrick, 2015)'
_computing_structure_solution 'SHELXT  (Sheldrick, 2015)'
_diffrn_ambient_environment N~2~
_diffrn_ambient_temperature 151(1)
_diffrn_detector 'Hybrid Pixel Array Detector'
_diffrn_detector_area_resol_mean 10.0000
_diffrn_detector_type HyPix
_diffrn_measured_fraction_theta_full 0.998
_diffrn_measured_fraction_theta_max 0.998
_diffrn_measurement_details
;
List of Runs (angles in degrees, time in seconds):

  # Type    Start    End  Width  t~exp~   \w     \q     \k     \f   Frames
#--------------------------------------------------------------------------
  1  \w    -76.00  -7.00   1.00    6.00    --  -47.01  93.00-165.00   69
  2  \w    -12.00  74.00   1.00    6.00    --   47.01 -93.00  83.00   86
  3  \w    -77.00 -51.00   1.00   20.00    --  -86.25  93.00-165.00   26
  4  \w   -126.00-100.00   1.00   20.00    --  -86.25 -93.00  83.00   26
  5  \w     55.00  82.00   1.00   20.00    --  104.22 -93.00  83.00   27
  6  \w    113.00 172.00   1.00   20.00    --  104.22  93.00-165.00   59
  7  \w    -17.00  19.00   1.00    6.00    --   14.00  96.00  94.99   36
  8  \w    -92.00 -41.00   1.00    6.00    --  -18.00 166.00  69.38   51
  9  \w    -16.00  16.00   1.00    6.00    --   18.00 100.00  50.80   32
 10  \w    -16.00  12.00   1.00    6.00    --   18.00 102.00-169.24   28
 11  \w     -9.00  21.00   1.00    6.00    --   22.00  96.00 -37.49   30
 12  \w      2.00  27.00   1.00    6.00    --   30.00  88.00 -92.58   25
 13  \w    -43.00 -16.00   1.00    6.00    --  -38.00 -76.00  63.64   27
 14  \w    -41.00 -15.00   1.00    6.00    --  -38.00 -77.00 -40.84   26
 15  \w     16.00  41.00   1.00    6.00    --   38.00  75.00  -6.33   25
 16  \w     15.00  40.00   1.00    6.00    --   38.00  77.00-137.23   25
 17  \w     17.00  43.00   1.00    6.00    --   38.00  76.00  87.35   26
 18  \w     17.00  42.00   1.00    6.00    --   38.00  76.00-101.97   25
 19  \w     -6.00  22.00   1.00    6.00    --  -47.01  93.00-165.00   28
 20  \w     35.00  95.00   1.00    6.00    --   47.01-125.00-150.00   60
 21  \w     36.00  67.00   1.00    6.00    --   54.00  69.00 157.37   31
 22  \w     35.00  64.00   1.00    6.00    --   54.00  69.00  30.35   29
 23  \w     35.00  61.00   1.00    6.00    --   54.00  69.00  64.05   26
 24  \w     36.00  80.00   1.00    6.00    --   54.00  67.00 -10.81   44
 25  \w     71.00 124.00   1.00    6.00    --   54.00  69.00 157.37   53
 26  \w     95.00 122.00   1.00    6.00    --   54.00  69.00  64.05   27
 27  \w     66.00  93.00   1.00    6.00    --   54.00  69.00  30.35   27
 28  \w     92.00 119.00   1.00    6.00    --   58.00  68.00-168.58   27
 29  \w     39.00  65.00   1.00    6.00    --   58.00  68.00-168.58   26
 30  \w     41.00 101.00   1.00    6.00    --   58.00  67.00 123.83   60
 31  \w     39.00  69.00   1.00    6.00    --   58.00  68.00 -86.91   30
 32  \w     43.00  70.00   1.00    6.00    --   62.00  68.00  90.84   27
 33  \w     99.00 126.00   1.00    6.00    --   62.00  68.00-131.44   27
 34  \w     43.00  80.00   1.00    6.00    --   62.00  68.00-160.15   37
 35  \w     43.00  86.00   1.00    6.00    --   62.00  69.00  26.99   43
 36  \w     80.00 107.00   1.00    6.00    --   62.00  69.00 -39.53   27
 37  \w     43.00  81.00   1.00    6.00    --   62.00  68.00-131.44   38
 38  \w     43.00  70.00   1.00    6.00    --   62.00  69.00 136.91   27
 39  \w     43.00  69.00   1.00    6.00    --   62.00  69.00 -39.53   26
 40  \w     43.00  74.00   1.00    6.00    --   62.00  69.00  65.56   31
 41  \w     43.00  72.00   1.00    6.00    --   62.00  69.00 -74.59   29
 42  \w    -75.00 -48.00   1.00    6.00    --  -66.00 -65.00 146.76   27
 43  \w   -138.00-112.00   1.00    6.00    --  -66.00 -65.00 146.76   26
 44  \w    -74.00 -47.00   1.00    6.00    --  -66.00 -68.00-148.74   27
 45  \w     47.00  73.00   1.00    6.00    --   66.00  68.00 -23.19   26
 46  \w     55.00  90.00   1.00    6.00    --   74.00  69.00 136.55   35
 47  \w     55.00  81.00   1.00    6.00    --   74.00  69.00 -21.28   26
 48  \w    -89.00 -54.00   1.00   20.00    --  -74.00 -69.00 -14.52   35
 49  \w    -80.00 -54.00   1.00   20.00    --  -74.00 -69.00-105.45   26
 50  \w    -81.00 -54.00   1.00   20.00    --  -74.00 -69.00 148.30   27
 51  \w    -82.00 -55.00   1.00   20.00    --  -74.00 -69.00 130.21   27
 52  \w    -84.00 -54.00   1.00   20.00    --  -74.00 -69.00  80.94   30
 53  \w    -81.00 -54.00   1.00   20.00    --  -74.00 -69.00 -91.46   27
 54  \w    -80.00 -55.00   1.00   20.00    --  -74.00 -67.00  23.02   25
 55  \w    -84.00 -58.00   1.00   20.00    --  -78.00 -69.00  54.77   26
 56  \w    -86.00 -60.00   1.00   20.00    --  -78.00 -64.00-171.01   26
 57  \w    -93.00 -67.00   1.00   20.00    --  -86.25 -68.00 -42.01   26
 58  \w    -95.00 -69.00   1.00   20.00    --  -86.25 -62.00-176.75   26
 59  \w    -92.00 -67.00   1.00   20.00    --  -86.25 -67.00 -70.82   25
 60  \w   -137.00-111.00   1.00   20.00    --  -86.25 -67.00 -70.82   26
 61  \w    -92.00 -67.00   1.00   20.00    --  -86.25 -67.00 171.56   25
 62  \w    -93.00 -67.00   1.00   20.00    --  -86.25 -68.00  95.45   26
 63  \w    -96.00 -67.00   1.00   20.00    --  -86.25 -68.00  87.86   29
 64  \w   -116.00 -68.00   1.00   20.00    --  -86.25 -66.00  76.13   48
 65  \w    -97.00 -70.00   1.00   20.00    --  -86.25 -61.00 -90.00   27
 66  \w   -147.00-121.00   1.00   20.00    --  -86.25 -63.00-147.61   26
 67  \w   -100.00 -68.00   1.00   20.00    --  -86.25 -66.00 -23.03   32
 68  \w   -144.00-118.00   1.00   20.00    --  -86.25 -64.00  14.09   26
 69  \w   -158.00-109.00   1.00   20.00    --  -86.25 -68.00  54.20   49
 70  \w    -95.00 -69.00   1.00   20.00    --  -86.25 -64.00  14.09   26
 71  \w    -94.00 -67.00   1.00   20.00    --  -86.25 -68.00  27.47   27
 72  \w    -97.00 -67.00   1.00   20.00    --  -86.25 -68.00  54.20   30
 73  \w    -94.00 -67.00   1.00   20.00    --  -86.25 -67.00-108.49   27
 74  \w   -158.00-107.00   1.00   20.00    --  -86.25 -67.00-108.49   51
 75  \w   -156.00 -69.00   1.00   20.00    --  -86.25 -63.00 118.38   87
 76  \w    -96.00 -69.00   1.00   20.00    --  -86.25 -63.00-147.61   27
 77  \w   -157.00-131.00   1.00   20.00    --  -86.25 -67.00 171.56   26
 78  \w    -95.00 -69.00   1.00   20.00    --  -86.25 -64.00 -32.83   26
 79  \w   -148.00-121.00   1.00   20.00    --  -86.25 -64.00 -32.83   27
 80  \w    -96.00 -67.00   1.00   20.00    --  -86.25 -68.00-132.66   29
 81  \w   -154.00-128.00   1.00   20.00    --  -86.25 -68.00-132.66   26
 82  \w    -93.00 -68.00   1.00   20.00    --  -86.25 -66.00-121.21   25
 83  \w   -155.00-118.00   1.00   20.00    --  -86.25 -66.00-121.21   37
 84  \w    -93.00 -68.00   1.00   20.00    --  -86.25 -66.00  -6.81   25
 85  \w   -139.00-105.00   1.00   20.00    --  -86.25 -66.00  -6.81   34
 86  \w    -93.00 -67.00   1.00   20.00    --  -86.25 -68.00 153.80   26
 87  \w     91.00 123.00   1.00   20.00    --  104.22  61.00 150.00   32
 88  \w     92.00 159.00   1.00   20.00    --  104.22  45.00   0.00   67
 89  \w     39.00 106.00   1.00   20.00    --  104.22 -94.00-180.00   67
 90  \w     32.00  71.00   1.00   20.00    --  104.22 -61.00 150.00   39
 91  \w     86.00 173.00   1.00   20.00    --  104.22  77.00  60.00   87
 92  \w     32.00  93.00   1.00   20.00    --  104.22 -77.00  90.00   61
 93  \w     88.00 119.00   1.00   20.00    --  104.22  61.00-180.00   31
 94  \w     86.00 170.00   1.00   20.00    --  104.22  77.00  30.00   84
 95  \w    139.00 177.00   1.00   20.00    --  104.22  77.00 -60.00   38
 96  \w    126.00 157.00   1.00   20.00    --  104.22  61.00-120.00   31
 97  \w     88.00 120.00   1.00   20.00    --  104.22  61.00-120.00   32
 98  \w     33.00 104.00   1.00   20.00    --  104.22 -94.00  30.00   71
 99  \w     86.00 125.00   1.00   20.00    --  104.22  77.00 -60.00   39
100  \w    126.00 175.00   1.00   20.00    --  104.22  77.00 120.00   49
101  \w     32.00  90.00   1.00   20.00    --  104.22 -77.00-120.00   58
102  \w     85.00 115.00   1.00   20.00    --  104.22  77.00 120.00   30
103  \w    148.00 177.00   1.00   20.00    --  104.22  61.00-150.00   29
104  \w     89.00 125.00   1.00   20.00    --  104.22  61.00-150.00   36
105  \w     70.00 106.00   1.00   20.00    --  104.22 -94.00 -30.00   36
106  \w     85.00 168.00   1.00   20.00    --  104.22  77.00   0.00   83
107  \w     33.00  58.00   1.00   20.00    --  104.22 -94.00 -30.00   25
108  \w     94.00 175.00   1.00   20.00    --  104.22  45.00 -60.00   81
109  \w     89.00 177.00   1.00   20.00    --  104.22  61.00 -90.00   88
110  \w     36.00 106.00   1.00   20.00    --  104.22 -94.00-120.00   70
111  \w     42.00 105.00   1.00   20.00    --  104.22 -94.00 -60.00   63
112  \w     69.00 132.00   1.00   20.00    --  104.22 -88.00  53.94   63
113  \w     36.00  96.00   1.00   20.00    --  104.22-125.00  30.00   60
114  \w     88.00 177.00   1.00   20.00    --  104.22  61.00  90.00   89
115  \w    129.00 176.00   1.00   20.00    --  104.22  61.00 150.00   47
;
_diffrn_measurement_device 'four-circle diffractometer'
_diffrn_measurement_device_type 'XtaLAB Synergy, Dualflex, HyPix'
_diffrn_measurement_method '\w scans'
_diffrn_orient_matrix_type 'CrysAlisPro convention (1999,Acta A55,543-557)'
_diffrn_orient_matrix_UB_11 0.0554291000
_diffrn_orient_matrix_UB_12 -0.0170053000
_diffrn_orient_matrix_UB_13 0.0343034000
_diffrn_orient_matrix_UB_21 0.0545969000
_diffrn_orient_matrix_UB_22 0.0330079000
_diffrn_orient_matrix_UB_23 -0.0294367000
_diffrn_orient_matrix_UB_31 -0.0275383000
_diffrn_orient_matrix_UB_32 0.0654468000
_diffrn_orient_matrix_UB_33 0.0184298000
_diffrn_radiation_monochromator mirror
_diffrn_radiation_probe x-ray
_diffrn_radiation_type 'Cu K\a'
_diffrn_radiation_wavelength 1.54184
_diffrn_reflns_av_unetI/netI 0.1020
_diffrn_reflns_Laue_measured_fraction_full 0.998
_diffrn_reflns_Laue_measured_fraction_max 0.998
_diffrn_reflns_limit_h_max 22
_diffrn_reflns_limit_h_min -22
_diffrn_reflns_limit_k_max 24
_diffrn_reflns_limit_k_min -24
_diffrn_reflns_limit_l_max 37
_diffrn_reflns_limit_l_min -37
_diffrn_reflns_number 81532
_diffrn_reflns_point_group_measured_fraction_full 0.998
_diffrn_reflns_point_group_measured_fraction_max 0.998
_diffrn_reflns_theta_full 66.600
_diffrn_reflns_theta_max 66.600
_diffrn_reflns_theta_min 2.158
_diffrn_source 'micro-focus sealed X-ray tube'
_diffrn_source_type 'PhotonJet (Cu) X-ray Source'
_exptl_absorpt_coefficient_mu 5.389
_exptl_absorpt_correction_T_max 1.00000
_exptl_absorpt_correction_T_min 0.91701
_exptl_absorpt_correction_type multi-scan
_exptl_absorpt_process_details
;
CrysAlisPro 1.171.42.49 (Rigaku Oxford Diffraction, 2022)
Empirical absorption correction using spherical harmonics,
implemented in SCALE3 ABSPACK scaling algorithm.
;
_exptl_crystal_colour 'clear yellowish yellow'
_exptl_crystal_colour_lustre clear
_exptl_crystal_colour_modifier yellowish
_exptl_crystal_colour_primary yellow
_exptl_crystal_density_diffrn 1.116
_exptl_crystal_description plate
_exptl_crystal_F_000 4116
_exptl_crystal_size_max 0.1
_exptl_crystal_size_mid 0.1
_exptl_crystal_size_min 0.01
_refine_diff_density_max 2.315
_refine_diff_density_min -6.082
_refine_diff_density_rms 0.254
_refine_ls_extinction_method none
_refine_ls_goodness_of_fit_ref 1.023
_refine_ls_hydrogen_treatment constr
_refine_ls_matrix_type full
_refine_ls_number_parameters 1706
_refine_ls_number_reflns 81532
_refine_ls_number_restraints 826
_refine_ls_restrained_S_all 1.020
_refine_ls_R_factor_all 0.2006
_refine_ls_R_factor_gt 0.1516
_refine_ls_shift/su_max 0.001
_refine_ls_shift/su_mean 0.000
_refine_ls_structure_factor_coef Fsqd
_refine_ls_weighting_details 'w=1/[\s^2^(Fo^2^)+(0.1821P)^2^+268.2037P] where P=(Fo^2^+2Fc^2^)/3'
_refine_ls_weighting_scheme calc
_refine_ls_wR_factor_gt 0.3612
_refine_ls_wR_factor_ref 0.4018
_reflns_Friedel_coverage 0.000
_reflns_number_gt 54813
_reflns_number_total 81532
_reflns_threshold_expression 'I > 2\s(I)'
_twin_special_details
;
Component 2 rotated by 179.9848\% 
around [0.71 -0.00 0.71] (reciprocal) or [0.93 -0.18 0.31] (direct)
;
_cod_data_source_file d4sc05037a2.cif
_cod_data_source_block beaver-109
_cod_database_code 1573439
_shelx_shelxl_version_number 2019/3
_chemical_oxdiff_formula 'C120 H132 Mo12 N18 O72'
_shelx_space_group_comment
;
The symmetry employed for this shelxl refinement is uniquely defined
by the following loop, which should always be used as a source of
symmetry information in preference to the above space-group names.
They are only intended as comments.
;
_shelx_estimated_absorpt_t_max 0.948
_shelx_estimated_absorpt_t_min 0.615
_olex2_refinement_description
;
1. Twinned data refinement
 Scales: 0.4960(15)
 0.5040(15)
2. Fixed Uiso
 At 1.2 times of:
  All C(H) groups, All C(H,H) groups, All N(H,H) groups
 At 1.5 times of:
  All C(H,H,H) groups
3. Restrained distances
 C6S-C5S
 1.6 with sigma of 0.02
 N1S-C21S
 2.4 with sigma of 0.04
 C21S-C22S \\sim C23S-C24S
 with sigma of 0.02
 C23S-N1S \\sim N1S-C22S
 with sigma of 0.02
 C11S-C12S \\sim C10S-C9S
 with sigma of 0.02
 C19S-N2S \\sim N2S-C18S
 with sigma of 0.02
 C20S-C19S \\sim C18S-C17S
 with sigma of 0.02
 C10S-N4S \\sim N4S-C11S
 with sigma of 0.02
4. Rigid bond restraints
 C20, N4
 with sigma for 1-2 distances of 0.01 and sigma for 1-3 distances of 0.01
 C50, C54, C55
 with sigma for 1-2 distances of 0.01 and sigma for 1-3 distances of 0.01
 C11, C12
 with sigma for 1-2 distances of 0.005 and sigma for 1-3 distances of 0.005
5. Uiso/Uaniso restraints and constraints
C90 \\sim C91 \\sim C92 \\sim C93 \\sim C94 \\sim C95: within 2A with sigma of
0.04 and sigma for terminal atoms of 0.08 within 2A
Uanis(C9S) \\sim Ueq, Uanis(N4S) \\sim Ueq, Uanis(C11S) \\sim Ueq, Uanis(C10S)
\\sim Ueq, Uanis(C12S) \\sim Ueq, Uanis(C5S) \\sim Ueq, Uanis(C6S) \\sim Ueq,
Uanis(C8S) \\sim Ueq, Uanis(C1S) \\sim Ueq, Uanis(N5S) \\sim Ueq, Uanis(C2S)
\\sim Ueq, Uanis(C3S) \\sim Ueq, Uanis(C4S) \\sim Ueq, Uanis(C21S) \\sim Ueq,
Uanis(N1S) \\sim Ueq, Uanis(C23S) \\sim Ueq, Uanis(C22S) \\sim Ueq, Uanis(C24S)
\\sim Ueq, Uanis(C16S) \\sim Ueq, Uanis(N3S) \\sim Ueq, Uanis(C14S) \\sim Ueq,
Uanis(C15S) \\sim Ueq, Uanis(C13S) \\sim Ueq, Uanis(C17S) \\sim Ueq,
Uanis(C19S) \\sim Ueq, Uanis(N2S) \\sim Ueq, Uanis(C20S) \\sim Ueq, Uanis(N8)
\\sim Ueq, Uanis(N12) \\sim Ueq, Uanis(N3) \\sim Ueq: with sigma of 0.01 and
sigma for terminal atoms of 0.02
Uanis(O39) \\sim Ueq, Uanis(O49) \\sim Ueq, Uanis(O37) \\sim Ueq, Uanis(O38)
\\sim Ueq, Uanis(O8) \\sim Ueq: with sigma of 0.0005 and sigma for terminal
atoms of 0.001
Uanis(N1) \\sim Ueq, Uanis(N4) \\sim Ueq: with sigma of 0.005 and sigma for
terminal atoms of 0.01
Uanis(O22) \\sim Ueq: with sigma of 0.005 and sigma for terminal atoms of 0.01
Uanis(O8) \\sim Ueq: with sigma of 0.0005 and sigma for terminal atoms of 0.001
Uanis(O8) \\sim Ueq, Uanis(C56) \\sim Ueq, Uanis(O24) \\sim Ueq, Uanis(C57)
\\sim Ueq: with sigma of 0.00005 and sigma for terminal atoms of 0.0001
Uanis(C3) \\sim Ueq, Uanis(C86) \\sim Ueq, Uanis(C79) \\sim Ueq, Uanis(C40)
\\sim Ueq, Uanis(C64) \\sim Ueq: with sigma of 0.0005 and sigma for terminal
atoms of 0.001
Uanis(N6S) \\sim Ueq, Uanis(C7S) \\sim Ueq, Uanis(C18S) \\sim Ueq: with sigma
of 0.005 and sigma for terminal atoms of 0.01
Uanis(N11) \\sim Ueq: with sigma of 0.005 and sigma for terminal atoms of 0.01
Uanis(C11) \\sim Ueq, Uanis(C12) \\sim Ueq: with sigma of 0.05 and sigma for
terminal atoms of 0.1
Uanis(O38) = Uanis(O37)
Uanis(N5S) = Uanis(N4S) = Uanis(N3S) = Uanis(N1S)
Uanis(O49) = Uanis(O39)
Uanis(C5S) = Uanis(C8S)
Uanis(C56) = Uanis(C57)
Uanis(O8) = Uanis(O7)
Uanis(C56) = Uanis(C57) = Uanis(C73) = Uanis(C81) = Uanis(C8) = Uanis(C33) =
Uanis(C25)
Uanis(O8) = Uanis(O7) = Uanis(O29) = Uanis(O28) = Uanis(O16) = Uanis(O17) =
Uanis(O67) = Uanis(O66) = Uanis(O43) = Uanis(O42) = Uanis(O59) = Uanis(O58)
Uanis(C88) = Uanis(C81) = Uanis(C65) = Uanis(C96) = Uanis(C72) = Uanis(C89) =
Uanis(C9) = Uanis(C16) = Uanis(C17) = Uanis(C24) = Uanis(C48) = Uanis(C41)
Uanis(C39) = Uanis(C7) = Uanis(C27) = Uanis(C23) = Uanis(C15)
Uanis(O33) = Uanis(O5) = Uanis(O11) = Uanis(O13)
Uanis(C18) = Uanis(C22) = Uanis(C42) = Uanis(C46) = Uanis(C10) = Uanis(C14)
Uanis(O68) = Uanis(O65)
Uanis(C62) = Uanis(C54) = Uanis(C78)
6. Rigid body (RIGU) restrains
 C50, C51, C52, C53, C54, C55, N7
 with sigma for 1-2 distances of 0.004 and sigma for 1-3 distances of 0.004
 C1, C2, C3, C4, C5, C6, C7, N1
 with sigma for 1-2 distances of 0.004 and sigma for 1-3 distances of 0.004
 C17, C18, C19, C20, C21, C22, C23, C24, N4
 with sigma for 1-2 distances of 0.004 and sigma for 1-3 distances of 0.004
 C74, C75, C76, C77, C78, C79, N11
 with sigma for 1-2 distances of 0.004 and sigma for 1-3 distances of 0.004
 C33, C34, C35, C36, C37, C38, C39, N6, O30, O32
 with sigma for 1-2 distances of 0.004 and sigma for 1-3 distances of 0.004
 C26, C27, C28, C29, C30, C31, N5
 with sigma for 1-2 distances of 0.004 and sigma for 1-3 distances of 0.004
 C90, C91, C92, C93, C94, C95, N8
 with sigma for 1-2 distances of 0.004 and sigma for 1-3 distances of 0.004
 C81, C82, C83, C84, C85, C86, C87, N12
 with sigma for 1-2 distances of 0.004 and sigma for 1-3 distances of 0.004
 C66, C67, C68, C69, C70, C71, N10
 with sigma for 1-2 distances of 0.004 and sigma for 1-3 distances of 0.004
7.a Secondary CH2 refined with riding coordinates:
 C2S(H2SA,H2SB), C3S(H3SA,H3SB), N5S(H5SA,H5SB), C6S(H6SA,H6SB), C7S(H7SA,
 H7SB), N6S(H6SC,H6SD), C10S(H10C,H10D), C11S(H11C,H11D), N4S(H4SD,H4SE),
 C14S(H14A,H14B), C15S(H15A,H15B), N3S(H3SC,H3SD), C18S(H18A,H18B), C19S(H19A,
 H19B), N2S(H2SC,H2SD), C22S(H22A,H22B), C23S(H23A,H23B), N1S(H1SD,H1SE)
7.b Me refined with riding coordinates:
 C1S(H1SA,H1SB,H1SC), C4S(H4SA,H4SB,H4SC), C5S(H5SC,H5SD,H5SE), C8S(H8SA,H8SB,
 H8SC), C9S(H9SA,H9SB,H9SC), C12S(H12C,H12D,H12E), C13S(H13A,H13B,H13C),
 C16S(H16A,H16B,H16C), C17S(H17A,H17B,H17C), C20S(H20A,H20B,H20C), C21S(H21A,
 H21B,H21C), C24S(H24A,H24B,H24C)
7.c Aromatic/amide H refined with riding coordinates:
 C3(H3), C5(H5), C7(H7), C11(H11), C13(H13), C15(H15), C19(H19), C21(H21),
 C23(H23), C27(H27), C29(H29), C31(H31), C35(H35), C37(H37), C39(H39), C43(H43),
  C45(H45), C47(H47), C51(H51), C53(H53), C55(H55), C59(H59), C61(H61),
 C63(H63), C67(H67), C69(H69), C71(H71), C75(H75), C77(H77), C79(H79), C83(H83),
  C85(H85), C87(H87), C91(H91), C93(H93), C95(H95)
7.d X=CH2 refined with riding coordinates:
 N1(H1A,H1B), N2(H2A,H2B), N3(H3A,H3B), N4(H4A,H4B), N5(H5A,H5B), N6(H6A,H6B),
 N7(H7A,H7B), N8(H8A,H8B), N9(H9A,H9B), N10(H10A,H10B), N11(H11A,H11B),
 N12(H12A,H12B)
;
_smtbx_masks_void_probe_radius 1.2
_smtbx_masks_void_truncation_radius 1.2
_olex2_submission_special_instructions 'No special instructions were received'
_oxdiff_exptl_absorpt_empirical_details
;
Empirical correction (ABSPACK) includes:
- Absorption correction using spherical harmonics
- Frame scaling
;
_oxdiff_exptl_absorpt_empirical_full_max 2.041
_oxdiff_exptl_absorpt_empirical_full_min 0.639
_oxdiff_twin_integration_method simultaneous
_oxdiff_twin_items 2

loop_
_space_group_symop_operation_xyz
'x, y, z'
'-x, -y, -z'

loop_
_atom_site_label
_atom_site_type_symbol
_atom_site_fract_x
_atom_site_fract_y
_atom_site_fract_z
_atom_site_U_iso_or_equiv
_atom_site_adp_type
_atom_site_occupancy
_atom_site_site_symmetry_order
_atom_site_calc_flag
_atom_site_refinement_flags_posn
_atom_site_refinement_flags_adp
_atom_site_refinement_flags_occupancy
_atom_site_disorder_assembly
_atom_site_disorder_group
C1 C 0.7814(10) 0.8284(9) 0.6073(7) 0.037(4) Uani 1 1 d . . . . .
C2 C 0.8014(12) 0.8187(10) 0.6499(7) 0.048(4) Uani 1 1 d . . . . .
C3 C 0.7815(12) 0.8659(12) 0.6777(7) 0.052(4) Uani 1 1 d . U . . .
H3 H 0.753769 0.906226 0.668123 0.062 Uiso 1 1 calc R U . . .
C4 C 0.8020(16) 0.8550(13) 0.7211(8) 0.068(7) Uani 1 1 d . . . . .
C5 C 0.8424(13) 0.7946(11) 0.7347(7) 0.052(5) Uani 1 1 d . . . . .
H5 H 0.856676 0.786391 0.763121 0.063 Uiso 1 1 calc R U . . .
C6 C 0.8613(12) 0.7474(10) 0.7070(7) 0.043(4) Uani 1 1 d . . . . .
C7 C 0.8413(11) 0.7569(10) 0.6659(7) 0.0451(19) Uani 1 1 d . . . . .
H7 H 0.853792 0.722857 0.647866 0.054 Uiso 1 1 calc R U . . .
C8 C 0.9040(11) 0.6860(11) 0.7225(7) 0.0470(10) Uani 1 1 d . . . . .
C9 C 1.0545(12) 0.3588(11) 0.7142(7) 0.0470(10) Uani 1 1 d . . . . .
C10 C 1.0471(10) 0.3125(10) 0.6817(7) 0.0444(18) Uani 1 1 d . . . . .
C11 C 0.9815(16) 0.3032(15) 0.6719(11) 0.084(9) Uani 1 1 d . U . . .
H11 H 0.941365 0.322449 0.688354 0.101 Uiso 1 1 calc R U . . .
C12 C 0.9682(16) 0.2668(18) 0.6390(12) 0.092(10) Uani 1 1 d . U . . .
C13 C 1.0325(12) 0.2326(13) 0.6211(9) 0.063(7) Uani 1 1 d . . . . .
H13 H 1.028477 0.203693 0.600457 0.076 Uiso 1 1 calc R U . . .
C14 C 1.0991(10) 0.2389(10) 0.6317(7) 0.0444(18) Uani 1 1 d . . . . .
C15 C 1.1052(11) 0.2794(10) 0.6618(7) 0.0451(19) Uani 1 1 d . . . . .
H15 H 1.151631 0.284811 0.668999 0.054 Uiso 1 1 calc R U . . .
C16 C 1.1608(11) 0.2072(11) 0.6095(7) 0.0470(10) Uani 1 1 d . . . . .
C17 C 1.3201(11) 0.2905(11) 0.4553(7) 0.0470(10) Uani 1 1 d . . . . .
C18 C 1.3093(10) 0.3529(10) 0.4273(7) 0.0444(18) Uani 1 1 d . . . . .
C19 C 1.2726(14) 0.3605(11) 0.3914(9) 0.061(6) Uani 1 1 d . . . . .
H19 H 1.255704 0.323910 0.382336 0.074 Uiso 1 1 calc R U . . .
C20 C 1.2585(15) 0.4235(12) 0.3665(9) 0.064(7) Uani 1 1 d . U . . .
C21 C 1.2926(14) 0.4741(12) 0.3788(8) 0.061(6) Uani 1 1 d . . . . .
H21 H 1.288201 0.514884 0.362037 0.073 Uiso 1 1 calc R U . . .
C22 C 1.3307(11) 0.4660(10) 0.4133(7) 0.0444(18) Uani 1 1 d . . . . .
C23 C 1.3393(11) 0.4041(10) 0.4395(7) 0.0451(19) Uani 1 1 d . . . . .
H23 H 1.365066 0.398849 0.464539 0.054 Uiso 1 1 calc R U . . .
C24 C 1.3627(12) 0.5213(11) 0.4275(7) 0.0470(10) Uani 1 1 d . . . . .
C25 C 1.3014(11) 0.6620(11) 0.3315(7) 0.0470(10) Uani 1 1 d . . . . .
C26 C 1.2861(10) 0.6451(9) 0.2911(7) 0.042(4) Uani 1 1 d . . . . .
C27 C 1.2233(11) 0.6144(10) 0.2878(7) 0.0451(19) Uani 1 1 d . . . . .
H27 H 1.192811 0.604498 0.311844 0.054 Uiso 1 1 calc R U . . .
C28 C 1.2100(10) 0.6001(10) 0.2469(7) 0.041(4) Uani 1 1 d . . . . .
C29 C 1.2571(11) 0.6114(11) 0.2125(8) 0.051(5) Uani 1 1 d . . . . .
H29 H 1.249490 0.597408 0.185925 0.061 Uiso 1 1 calc R U . . .
C30 C 1.3121(13) 0.6414(12) 0.2163(8) 0.056(6) Uani 1 1 d . . . . .
C31 C 1.3306(12) 0.6550(11) 0.2559(7) 0.050(5) Uani 1 1 d . . . . .
H31 H 1.374214 0.671139 0.258397 0.060 Uiso 1 1 calc R U . . .
C32 C 1.1461(12) 0.5684(11) 0.2426(7) 0.050(5) Uani 1 1 d . . . . .
C33 C 1.1874(11) 0.8384(11) 0.4452(7) 0.0470(10) Uani 1 1 d . . . . .
C34 C 1.1258(11) 0.8918(10) 0.4449(6) 0.040(4) Uani 1 1 d . . . . .
C35 C 1.1365(11) 0.9551(10) 0.4390(7) 0.044(4) Uani 1 1 d . . . . .
H35 H 1.183797 0.965038 0.434036 0.053 Uiso 1 1 calc R U . . .
C36 C 1.0792(11) 1.0056(9) 0.4402(7) 0.041(4) Uani 1 1 d . . . . .
C37 C 1.0093(11) 0.9903(9) 0.4468(7) 0.042(4) Uani 1 1 d . . . . .
H37 H 0.969478 1.024370 0.446234 0.050 Uiso 1 1 calc R U . . .
C38 C 0.9982(11) 0.9253(9) 0.4544(6) 0.040(4) Uani 1 1 d . . . . .
C39 C 1.0594(11) 0.8735(11) 0.4539(7) 0.0451(19) Uani 1 1 d . . . . .
H39 H 1.053679 0.828874 0.459545 0.054 Uiso 1 1 calc R U . . .
C40 C 0.9235(10) 0.9072(10) 0.4641(6) 0.040(4) Uani 1 1 d . U . . .
C41 C 1.2442(11) 0.7080(11) 0.5452(7) 0.0470(10) Uani 1 1 d . . . . .
C42 C 1.1741(10) 0.7093(10) 0.5716(7) 0.0444(18) Uani 1 1 d . . . . .
C43 C 1.1148(11) 0.7448(10) 0.5558(8) 0.049(5) Uani 1 1 d . . . . .
H43 H 1.118032 0.767917 0.528511 0.059 Uiso 1 1 calc R U . . .
C44 C 1.0470(12) 0.7490(9) 0.5788(7) 0.045(5) Uani 1 1 d . . . . .
C45 C 1.0459(11) 0.7093(12) 0.6183(7) 0.052(6) Uani 1 1 d . . . . .
H45 H 1.001510 0.707756 0.633905 0.062 Uiso 1 1 calc R U . . .
C46 C 1.1045(10) 0.6749(10) 0.6336(7) 0.0444(18) Uani 1 1 d . . . . .
C47 C 1.1717(10) 0.6724(10) 0.6107(6) 0.043(5) Uani 1 1 d . . . . .
H47 H 1.213539 0.646535 0.621605 0.051 Uiso 1 1 calc R U . . .
C48 C 1.1020(11) 0.6338(11) 0.6757(7) 0.0470(10) Uani 1 1 d . . . . .
Mo1 Mo 1.00019(9) 0.58578(8) 0.74827(6) 0.0428(4) Uani 1 1 d . . . . .
Mo2 Mo 0.97728(9) 0.46778(8) 0.76504(5) 0.0408(4) Uani 1 1 d . . . . .
Mo3 Mo 1.20528(8) 0.11697(8) 0.53485(5) 0.0395(4) Uani 1 1 d . . . . .
Mo4 Mo 1.27445(8) 0.15461(7) 0.46735(5) 0.0348(3) Uani 1 1 d . . . . .
Mo5 Mo 1.35838(8) 0.67121(7) 0.40449(5) 0.0378(4) Uani 1 1 d . . . . .
Mo6 Mo 1.30412(8) 0.75248(7) 0.45682(5) 0.0372(4) Uani 1 1 d . . . . .
N1 N 0.7847(14) 0.9040(12) 0.7486(8) 0.083(7) Uani 1 1 d . U . . .
H1A H 0.799093 0.897299 0.774676 0.099 Uiso 1 1 calc R U . . .
H1B H 0.759441 0.941652 0.739847 0.099 Uiso 1 1 calc R U . . .
N2 N 0.9870(10) 0.7863(9) 0.5648(7) 0.060(5) Uani 1 1 d . . . . .
H2A H 0.946330 0.786561 0.579969 0.072 Uiso 1 1 calc R U . . .
H2B H 0.988475 0.810531 0.540411 0.072 Uiso 1 1 calc R U . . .
N3 N 0.9010(13) 0.2588(15) 0.6309(10) 0.106(9) Uani 1 1 d . U . . .
H3A H 0.864054 0.276501 0.646330 0.127 Uiso 1 1 calc R U . . .
H3B H 0.894173 0.235864 0.610164 0.127 Uiso 1 1 calc R U . . .
N4 N 1.2221(13) 0.4320(12) 0.3294(8) 0.075(6) Uani 1 1 d . U . . .
H4A H 1.220021 0.469083 0.313112 0.090 Uiso 1 1 calc R U . . .
H4B H 1.201149 0.400299 0.322045 0.090 Uiso 1 1 calc R U . . .
N5 N 1.3626(11) 0.6495(10) 0.1812(7) 0.064(6) Uani 1 1 d . . . . .
H5A H 1.356769 0.634361 0.157032 0.076 Uiso 1 1 calc R U . . .
H5B H 1.399370 0.669543 0.183832 0.076 Uiso 1 1 calc R U . . .
N6 N 1.0899(10) 1.0705(8) 0.4312(6) 0.052(5) Uani 1 1 d . . . . .
H6A H 1.133366 1.079776 0.424738 0.063 Uiso 1 1 calc R U . . .
H6B H 1.053233 1.102152 0.432032 0.063 Uiso 1 1 calc R U . . .
O1 O 0.8194(7) 0.8010(6) 0.5780(4) 0.038(3) Uani 1 1 d . . . . .
O2 O 0.7237(7) 0.8663(6) 0.5975(4) 0.038(3) Uani 1 1 d . . . . .
O3 O 0.9386(7) 0.6805(6) 0.7551(4) 0.041(3) Uani 1 1 d . . . . .
O4 O 0.9041(7) 0.6328(6) 0.7031(4) 0.037(3) Uani 1 1 d . . . . .
O5 O 1.0419(8) 0.6378(8) 0.6964(5) 0.0554(19) Uani 1 1 d . . . . .
O6 O 1.1574(8) 0.5968(8) 0.6893(5) 0.061(5) Uani 1 1 d . . . . .
O7 O 0.9221(7) 0.5506(7) 0.7793(4) 0.0430(8) Uani 1 1 d . . . . .
O8 O 1.0294(7) 0.5077(7) 0.7184(4) 0.0430(8) Uani 1 1 d . U . . .
O9 O 1.0604(8) 0.5908(7) 0.7821(5) 0.056(4) Uani 1 1 d . . . . .
O10 O 1.0293(7) 0.4401(7) 0.8050(5) 0.049(4) Uani 1 1 d . . . . .
O11 O 0.9961(8) 0.3838(8) 0.7331(5) 0.0554(19) Uani 1 1 d . . . . .
O12 O 1.1163(9) 0.3677(8) 0.7210(6) 0.061(4) Uani 1 1 d . . . . .
O13 O 1.1499(8) 0.1620(8) 0.5861(5) 0.0554(19) Uani 1 1 d . . . . .
O14 O 1.2240(8) 0.2189(9) 0.6123(5) 0.064(5) Uani 1 1 d . . . . .
O15 O 1.2700(7) 0.0697(7) 0.5629(5) 0.051(4) Uani 1 1 d . . . . .
O16 O 1.2126(7) 0.0870(7) 0.4787(4) 0.0430(8) Uani 1 1 d . . . . .
O17 O 1.2341(7) 0.1985(7) 0.5150(4) 0.0430(8) Uani 1 1 d . . . . .
O18 O 1.3584(7) 0.1166(7) 0.4762(5) 0.047(4) Uani 1 1 d . . . . .
O19 O 1.2989(7) 0.2418(7) 0.4389(5) 0.049(4) Uani 1 1 d . . . . .
O20 O 1.3518(9) 0.2850(7) 0.4871(5) 0.057(4) Uani 1 1 d . . . . .
O21 O 1.3951(8) 0.5174(7) 0.4579(6) 0.058(4) Uani 1 1 d . . . . .
O22 O 1.3570(8) 0.5720(8) 0.3989(5) 0.058(4) Uani 1 1 d . U . . .
O23 O 1.2580(7) 0.6628(7) 0.3638(4) 0.042(3) Uani 1 1 d . . . . .
O24 O 1.3677(8) 0.6725(7) 0.3383(5) 0.048(3) Uani 1 1 d . U . . .
O25 O 1.1217(7) 0.5338(7) 0.2743(4) 0.043(3) Uani 1 1 d . . . . .
O26 O 1.1124(7) 0.5774(7) 0.2101(5) 0.047(3) Uani 1 1 d . . . . .
O27 O 1.4451(7) 0.6679(7) 0.4103(5) 0.044(3) Uani 1 1 d . . . . .
O28 O 1.3177(7) 0.7619(7) 0.3950(4) 0.0430(8) Uani 1 1 d . . . . .
O29 O 1.3080(7) 0.6606(7) 0.4576(4) 0.0430(8) Uani 1 1 d . . . . .
O30 O 1.1826(7) 0.7819(6) 0.4386(4) 0.041(3) Uani 1 1 d . . . . .
O31 O 1.3776(7) 0.7708(8) 0.4756(5) 0.052(4) Uani 1 1 d . . . . .
O32 O 1.2507(7) 0.8521(6) 0.4520(4) 0.039(3) Uani 1 1 d . . . . .
O33 O 1.2397(8) 0.7496(8) 0.5144(5) 0.0554(19) Uani 1 1 d . . . . .
O34 O 1.2970(8) 0.6708(9) 0.5589(5) 0.063(5) Uani 1 1 d . . . . .
O35 O 0.9142(7) 0.8531(6) 0.4822(5) 0.045(3) Uani 1 1 d . . . . .
O36 O 0.8736(7) 0.9491(5) 0.4493(4) 0.038(3) Uani 1 1 d . . . . .
C1S C 1.360(3) 0.507(2) 0.5642(15) 0.143(17) Uani 1 1 d . U . . .
H1SA H 1.365953 0.473021 0.587782 0.214 Uiso 1 1 calc R U . . .
H1SB H 1.316573 0.538554 0.570118 0.214 Uiso 1 1 calc R U . . .
H1SC H 1.354576 0.487707 0.538063 0.214 Uiso 1 1 calc R U . . .
C2S C 1.4211(16) 0.5407(14) 0.5592(10) 0.074(7) Uani 1 1 d . U . . .
H2SA H 1.464913 0.509382 0.553494 0.089 Uiso 1 1 calc R U . . .
H2SB H 1.426803 0.560371 0.585640 0.089 Uiso 1 1 calc R U . . .
C3S C 1.4750(14) 0.6277(13) 0.5157(9) 0.065(7) Uani 1 1 d . U . . .
H3SA H 1.519612 0.595857 0.514399 0.078 Uiso 1 1 calc R U . . .
H3SB H 1.470721 0.653672 0.487820 0.078 Uiso 1 1 calc R U . . .
C4S C 1.4796(14) 0.6712(14) 0.5482(9) 0.073(7) Uani 1 1 d . U . . .
H4SA H 1.521185 0.693757 0.541461 0.109 Uiso 1 1 calc R U . . .
H4SB H 1.435903 0.703343 0.549240 0.109 Uiso 1 1 calc R U . . .
H4SC H 1.484776 0.645550 0.575809 0.109 Uiso 1 1 calc R U . . .
N5S N 1.4113(13) 0.5912(12) 0.5244(8) 0.077(3) Uani 1 1 d . U . . .
H5SA H 1.371510 0.620106 0.530374 0.092 Uiso 1 1 calc R U . . .
H5SB H 1.403916 0.572763 0.500694 0.092 Uiso 1 1 calc R U . . .
C5S C 1.173(2) 0.471(2) 0.6302(14) 0.148(12) Uani 1 1 d D U . . .
H5SC H 1.195142 0.464748 0.601822 0.221 Uiso 1 1 calc R U . . .
H5SD H 1.139089 0.439754 0.637382 0.221 Uiso 1 1 calc R U . . .
H5SE H 1.147688 0.515418 0.630834 0.221 Uiso 1 1 calc R U . . .
C6S C 1.235(2) 0.458(2) 0.6646(12) 0.120(13) Uani 1 1 d D U . . .
H6SA H 1.261017 0.412460 0.664880 0.144 Uiso 1 1 calc R U . . .
H6SB H 1.269682 0.488705 0.658281 0.144 Uiso 1 1 calc R U . . .
C7S C 1.2393(19) 0.4540(18) 0.7401(11) 0.091(9) Uani 1 1 d . U . . .
H7SA H 1.275572 0.483906 0.736243 0.109 Uiso 1 1 calc R U . . .
H7SB H 1.264631 0.408744 0.739187 0.109 Uiso 1 1 calc R U . . .
C8S C 1.196(3) 0.461(2) 0.7849(16) 0.148(12) Uani 1 1 d . U . . .
H8SA H 1.230108 0.450933 0.807583 0.221 Uiso 1 1 calc R U . . .
H8SB H 1.171985 0.506369 0.785759 0.221 Uiso 1 1 calc R U . . .
H8SC H 1.161065 0.431357 0.788697 0.221 Uiso 1 1 calc R U . . .
N6S N 1.1919(14) 0.4688(13) 0.7074(8) 0.087(7) Uani 1 1 d . U . . .
H6SC H 1.170437 0.511102 0.707133 0.104 Uiso 1 1 calc R U . . .
H6SD H 1.157337 0.442667 0.711424 0.104 Uiso 1 1 calc R U . . .
C9S C 1.334(3) 0.332(2) 0.5864(18) 0.17(2) Uani 1 1 d D U . . .
H9SA H 1.352031 0.365223 0.600772 0.261 Uiso 1 1 calc R U . . .
H9SB H 1.328477 0.347903 0.556389 0.261 Uiso 1 1 calc R U . . .
H9SC H 1.286761 0.325207 0.599535 0.261 Uiso 1 1 calc R U . . .
C10S C 1.3834(18) 0.2712(16) 0.5900(11) 0.094(10) Uani 1 1 d D U . . .
H10C H 1.389038 0.255188 0.620244 0.112 Uiso 1 1 calc R U . . .
H10D H 1.430920 0.277973 0.576927 0.112 Uiso 1 1 calc R U . . .
C11S C 1.4032(12) 0.1604(12) 0.5689(9) 0.065(7) Uani 1 1 d D U . . .
H11C H 1.413043 0.144455 0.598673 0.078 Uiso 1 1 calc R U . . .
H11D H 1.380180 0.127464 0.556817 0.078 Uiso 1 1 calc R U . . .
C12S C 1.4715(14) 0.1672(17) 0.5448(10) 0.086(9) Uani 1 1 d D U . . .
H12C H 1.502779 0.124818 0.546305 0.129 Uiso 1 1 calc R U . . .
H12D H 1.462178 0.182093 0.515169 0.129 Uiso 1 1 calc R U . . .
H12E H 1.495034 0.199080 0.557015 0.129 Uiso 1 1 calc R U . . .
N4S N 1.3533(13) 0.2231(10) 0.5679(8) 0.077(3) Uani 1 1 d D U . . .
H4SD H 1.310338 0.216182 0.580658 0.092 Uiso 1 1 calc R U . . .
H4SE H 1.346095 0.239154 0.540505 0.092 Uiso 1 1 calc R U . . .
C13S C 0.255(3) 0.229(2) 0.7296(15) 0.146(17) Uani 1 1 d . U . . .
H13A H 0.242508 0.260952 0.705209 0.219 Uiso 1 1 calc R U . . .
H13B H 0.304959 0.209188 0.726215 0.219 Uiso 1 1 calc R U . . .
H13C H 0.223963 0.195091 0.731160 0.219 Uiso 1 1 calc R U . . .
C14S C 0.2433(18) 0.2628(16) 0.7694(11) 0.086(9) Uani 1 1 d . U . . .
H14A H 0.273639 0.297772 0.767257 0.103 Uiso 1 1 calc R U . . .
H14B H 0.192674 0.283681 0.772201 0.103 Uiso 1 1 calc R U . . .
C15S C 0.199(2) 0.1792(19) 0.8178(12) 0.101(11) Uani 1 1 d . U . . .
H15A H 0.154258 0.208553 0.823859 0.121 Uiso 1 1 calc R U . . .
H15B H 0.192902 0.154764 0.793582 0.121 Uiso 1 1 calc R U . . .
C16S C 0.219(3) 0.133(2) 0.8557(16) 0.151(18) Uani 1 1 d . U . . .
H16A H 0.180645 0.106813 0.863417 0.227 Uiso 1 1 calc R U . . .
H16B H 0.263699 0.104480 0.849215 0.227 Uiso 1 1 calc R U . . .
H16C H 0.225241 0.158011 0.879346 0.227 Uiso 1 1 calc R U . . .
N3S N 0.2605(13) 0.2181(12) 0.8077(8) 0.077(3) Uani 1 1 d . U . . .
H3SC H 0.265647 0.241206 0.829743 0.092 Uiso 1 1 calc R U . . .
H3SD H 0.302177 0.190818 0.802954 0.092 Uiso 1 1 calc R U . . .
C17S C 0.124(2) 0.074(3) 0.9652(17) 0.158(19) Uani 1 1 d D U . . .
H17A H 0.131971 0.066474 0.935234 0.237 Uiso 1 1 calc R U . . .
H17B H 0.149861 0.108681 0.971335 0.237 Uiso 1 1 calc R U . . .
H17C H 0.140201 0.033805 0.982855 0.237 Uiso 1 1 calc R U . . .
C18S C 0.042(2) 0.095(2) 0.9750(12) 0.119(14) Uani 1 1 d D U . . .
H18A H 0.022923 0.137006 0.959000 0.143 Uiso 1 1 calc R U . . .
H18B H 0.013120 0.061026 0.970689 0.143 Uiso 1 1 calc R U . . .
C19S C -0.0246(13) 0.1244(13) 1.0418(9) 0.065(6) Uani 1 1 d D U . . .
H19A H -0.022116 0.121298 1.072982 0.078 Uiso 1 1 calc R U . . .
H19B H -0.059209 0.096499 1.034932 0.078 Uiso 1 1 calc R U . . .
C20S C -0.049(2) 0.197(2) 1.0240(16) 0.146(17) Uani 1 1 d D U . . .
H20A H -0.096257 0.212751 1.036726 0.219 Uiso 1 1 calc R U . . .
H20B H -0.014321 0.224030 1.031088 0.219 Uiso 1 1 calc R U . . .
H20C H -0.051258 0.199335 0.993198 0.219 Uiso 1 1 calc R U . . .
N2S N 0.0492(14) 0.1022(13) 1.0211(8) 0.092(8) Uani 1 1 d D U . . .
H2SC H 0.078671 0.131989 1.023645 0.110 Uiso 1 1 calc R U . . .
H2SD H 0.068846 0.063228 1.034323 0.110 Uiso 1 1 calc R U . . .
C21S C 0.227(4) -0.046(3) 0.881(2) 0.24(4) Uani 1 1 d D U . . .
H21A H 0.206262 -0.000316 0.882699 0.365 Uiso 1 1 calc R U . . .
H21B H 0.233759 -0.068112 0.909356 0.365 Uiso 1 1 calc R U . . .
H21C H 0.272563 -0.049034 0.864484 0.365 Uiso 1 1 calc R U . . .
C22S C 0.177(3) -0.078(2) 0.860(2) 0.19(3) Uani 1 1 d D U . . .
H22A H 0.169723 -0.058046 0.830437 0.233 Uiso 1 1 calc R U . . .
H22B H 0.130523 -0.077318 0.875767 0.233 Uiso 1 1 calc R U . . .
C23S C 0.1881(19) -0.1934(19) 0.8360(12) 0.103(11) Uani 1 1 d D U . . .
H23A H 0.182681 -0.174658 0.806197 0.123 Uiso 1 1 calc R U . . .
H23B H 0.221142 -0.235239 0.835950 0.123 Uiso 1 1 calc R U . . .
C24S C 0.120(3) -0.205(3) 0.8549(17) 0.17(2) Uani 1 1 d D U . . .
H24A H 0.100204 -0.235014 0.838806 0.259 Uiso 1 1 calc R U . . .
H24B H 0.125370 -0.223782 0.884189 0.259 Uiso 1 1 calc R U . . .
H24C H 0.086987 -0.163322 0.854496 0.259 Uiso 1 1 calc R U . . .
N1S N 0.2187(13) -0.1469(11) 0.8604(8) 0.077(3) Uani 1 1 d D U . . .
H1SD H 0.264183 -0.144262 0.849749 0.092 Uiso 1 1 calc R U . . .
H1SE H 0.221591 -0.164208 0.887797 0.092 Uiso 1 1 calc R U . . .
C49 C 0.8137(10) 0.0288(10) 0.8000(7) 0.044(5) Uani 1 1 d . . . . .
C50 C 0.7773(12) 0.0788(9) 0.7700(7) 0.047(5) Uani 1 1 d . U . . .
C51 C 0.7088(11) 0.1103(8) 0.7819(6) 0.035(4) Uani 1 1 d . . . . .
H51 H 0.686028 0.098586 0.808570 0.042 Uiso 1 1 calc R U . . .
C52 C 0.6756(11) 0.1587(10) 0.7537(7) 0.042(4) Uani 1 1 d . . . . .
C53 C 0.7035(12) 0.1723(11) 0.7140(7) 0.049(5) Uani 1 1 d . . . . .
H53 H 0.678637 0.205541 0.695274 0.059 Uiso 1 1 calc R U . . .
C54 C 0.7691(11) 0.1374(10) 0.7004(7) 0.046(2) Uani 1 1 d . U . . .
C55 C 0.8073(12) 0.0928(12) 0.7302(8) 0.057(6) Uani 1 1 d . U . . .
H55 H 0.854218 0.072150 0.722745 0.068 Uiso 1 1 calc R U . . .
C56 C 0.6034(11) 0.1947(11) 0.7670(7) 0.0470(10) Uani 1 1 d . U . . .
C57 C 0.4904(11) 0.3755(11) 0.8777(7) 0.0470(10) Uani 1 1 d . U . . .
C58 C 0.5187(10) 0.4097(10) 0.9109(6) 0.041(5) Uani 1 1 d . . . . .
C59 C 0.5423(10) 0.3749(9) 0.9479(6) 0.036(4) Uani 1 1 d . . . . .
H59 H 0.539170 0.329733 0.953535 0.044 Uiso 1 1 calc R U . . .
C60 C 0.5699(11) 0.4074(9) 0.9755(6) 0.041(5) Uani 1 1 d . . . . .
C61 C 0.5736(11) 0.4742(9) 0.9694(7) 0.042(5) Uani 1 1 d . . . . .
H61 H 0.592302 0.495186 0.990336 0.051 Uiso 1 1 calc R U . . .
C62 C 0.5494(11) 0.5100(10) 0.9315(7) 0.046(2) Uani 1 1 d . . . . .
C63 C 0.5209(12) 0.4753(9) 0.9031(8) 0.048(5) Uani 1 1 d . . . . .
H63 H 0.502594 0.497875 0.877673 0.058 Uiso 1 1 calc R U . . .
C64 C 0.5960(11) 0.3725(10) 1.0161(7) 0.043(5) Uani 1 1 d . U . . .
C65 C 0.3060(11) 0.2949(11) 0.9014(7) 0.0470(10) Uani 1 1 d . . . . .
C66 C 0.3028(12) 0.2850(11) 0.9500(7) 0.049(4) Uani 1 1 d . . . . .
C67 C 0.2481(13) 0.2573(11) 0.9699(7) 0.054(5) Uani 1 1 d . . . . .
H67 H 0.214025 0.242698 0.954012 0.064 Uiso 1 1 calc R U . . .
C68 C 0.2423(12) 0.2505(10) 1.0136(7) 0.048(4) Uani 1 1 d . . . . .
C69 C 0.2943(11) 0.2651(10) 1.0368(8) 0.047(4) Uani 1 1 d . . . . .
H69 H 0.289430 0.260037 1.066888 0.056 Uiso 1 1 calc R U . . .
C70 C 0.3553(11) 0.2878(11) 1.0165(8) 0.049(5) Uani 1 1 d . . . . .
C71 C 0.3585(12) 0.2974(12) 0.9715(8) 0.057(5) Uani 1 1 d . . . . .
H71 H 0.398879 0.312334 0.956551 0.068 Uiso 1 1 calc R U . . .
C72 C 0.1787(12) 0.2186(11) 1.0341(7) 0.0470(10) Uani 1 1 d . . . . .
C73 C 0.2152(11) 0.2272(11) 1.1579(7) 0.0470(10) Uani 1 1 d . . . . .
C74 C 0.2608(11) 0.2736(10) 1.1707(7) 0.043(4) Uani 1 1 d . . . . .
C75 C 0.3326(10) 0.2647(8) 1.1611(6) 0.034(4) Uani 1 1 d . . . . .
H75 H 0.354190 0.228573 1.146359 0.041 Uiso 1 1 calc R U . . .
C76 C 0.3743(10) 0.3083(10) 1.1726(7) 0.043(4) Uani 1 1 d . . . . .
C77 C 0.3439(12) 0.3599(11) 1.1951(8) 0.055(6) Uani 1 1 d . . . . .
H77 H 0.372847 0.388685 1.204032 0.065 Uiso 1 1 calc R U . . .
C78 C 0.2685(11) 0.3694(10) 1.2047(7) 0.046(2) Uani 1 1 d . . . . .
C79 C 0.2290(11) 0.3272(10) 1.1920(7) 0.043(4) Uani 1 1 d . U . . .
H79 H 0.178614 0.334024 1.197579 0.052 Uiso 1 1 calc R U . . .
C80 C 0.4524(11) 0.3004(10) 1.1610(7) 0.042(5) Uani 1 1 d . . . . .
C81 C 0.1409(11) -0.0564(11) 1.0799(7) 0.0470(10) Uani 1 1 d . . . . .
C82 C 0.1939(11) -0.1087(8) 1.0676(6) 0.040(4) Uani 1 1 d . . . . .
C83 C 0.1923(12) -0.1312(11) 1.0285(7) 0.051(5) Uani 1 1 d . . . . .
H83 H 0.155668 -0.113881 1.009627 0.062 Uiso 1 1 calc R U . . .
C84 C 0.2498(12) -0.1828(10) 1.0177(7) 0.051(4) Uani 1 1 d . . . . .
C85 C 0.2996(15) -0.2138(13) 1.0462(8) 0.065(6) Uani 1 1 d . . . . .
H85 H 0.333503 -0.250218 1.038998 0.078 Uiso 1 1 calc R U . . .
C86 C 0.2985(13) -0.1901(12) 1.0857(8) 0.057(5) Uani 1 1 d . U . . .
C87 C 0.2442(14) -0.1405(13) 1.0976(8) 0.066(6) Uani 1 1 d . . . . .
H87 H 0.240855 -0.127854 1.125651 0.079 Uiso 1 1 calc R U . . .
C88 C 0.2483(11) -0.2052(11) 0.9734(7) 0.0470(10) Uani 1 1 d . . . . .
C89 C 0.4053(11) -0.1324(11) 0.8159(7) 0.0470(10) Uani 1 1 d . . . . .
C90 C 0.4536(13) -0.0786(12) 0.8068(8) 0.058(5) Uani 1 1 d . U . . .
C91 C 0.4216(12) -0.0150(11) 0.8000(8) 0.054(5) Uani 1 1 d . U . . .
H91 H 0.370946 -0.004966 0.799085 0.065 Uiso 1 1 calc R U . . .
C92 C 0.4639(12) 0.0358(11) 0.7945(8) 0.053(5) Uani 1 1 d . U . . .
C93 C 0.5368(13) 0.0211(12) 0.7985(10) 0.069(7) Uani 1 1 d . U . . .
H93 H 0.565214 0.055192 0.795615 0.082 Uiso 1 1 calc R U . . .
C94 C 0.5710(14) -0.0471(12) 0.8071(11) 0.076(8) Uani 1 1 d . U . . .
C95 C 0.5263(13) -0.0969(12) 0.8125(10) 0.069(7) Uani 1 1 d . U . . .
H95 H 0.545739 -0.141228 0.819805 0.083 Uiso 1 1 calc R U . . .
C96 C 0.4262(12) 0.1000(11) 0.7848(7) 0.0470(10) Uani 1 1 d . . . . .
Mo7 Mo 0.46595(9) 0.24245(8) 0.77514(5) 0.0397(4) Uani 1 1 d . . . . .
Mo8 Mo 0.41487(9) 0.32663(7) 0.82656(5) 0.0378(4) Uani 1 1 d . . . . .
Mo9 Mo 0.12475(8) 0.16728(8) 1.12408(5) 0.0387(4) Uani 1 1 d . . . . .
Mo10 Mo 0.10838(8) 0.04812(8) 1.14458(5) 0.0393(4) Uani 1 1 d . . . . .
Mo11 Mo 0.33998(9) -0.30814(8) 0.91798(5) 0.0408(4) Uani 1 1 d . . . . .
Mo12 Mo 0.40808(8) -0.27725(7) 0.84820(5) 0.0386(4) Uani 1 1 d . . . . .
N7 N 0.7976(11) 0.1527(12) 0.6599(7) 0.080(8) Uani 1 1 d . . . . .
H7A H 0.774546 0.183985 0.643031 0.096 Uiso 1 1 calc R U . . .
H7B H 0.838808 0.131025 0.651155 0.096 Uiso 1 1 calc R U . . .
N8 N 0.6420(11) -0.0614(10) 0.8138(10) 0.086(7) Uani 1 1 d . U . . .
H8A H 0.661073 -0.101889 0.821627 0.103 Uiso 1 1 calc R U . . .
H8B H 0.668944 -0.030330 0.810343 0.103 Uiso 1 1 calc R U . . .
N9 N 0.5543(11) 0.5756(8) 0.9222(7) 0.060(5) Uani 1 1 d . . . . .
H9A H 0.539473 0.596131 0.898095 0.072 Uiso 1 1 calc R U . . .
H9B H 0.572388 0.596728 0.940480 0.072 Uiso 1 1 calc R U . . .
N10 N 0.4083(11) 0.3038(10) 1.0389(7) 0.058(5) Uani 1 1 d . . . . .
H10A H 0.404751 0.300056 1.066760 0.070 Uiso 1 1 calc R U . . .
H10B H 0.445900 0.317882 1.025374 0.070 Uiso 1 1 calc R U . . .
N11 N 0.2376(11) 0.4218(10) 1.2247(7) 0.062(5) Uani 1 1 d . U . . .
H11A H 0.190855 0.428884 1.229577 0.075 Uiso 1 1 calc R U . . .
H11B H 0.264288 0.448768 1.232733 0.075 Uiso 1 1 calc R U . . .
N12 N 0.3486(15) -0.2219(15) 1.1148(9) 0.108(9) Uani 1 1 d . U . . .
H12A H 0.379515 -0.255746 1.107870 0.129 Uiso 1 1 calc R U . . .
H12B H 0.348926 -0.207769 1.139965 0.129 Uiso 1 1 calc R U . . .
O37 O 0.5802(8) 0.1927(8) 0.8049(5) 0.054(3) Uani 1 1 d . U . . .
O38 O 0.5582(8) 0.2230(8) 0.7362(5) 0.054(3) Uani 1 1 d . U . . .
O39 O 0.4740(8) 0.1414(7) 0.7746(5) 0.055(3) Uani 1 1 d . U . . .
O40 O 0.3625(8) 0.1159(6) 0.7884(6) 0.059(5) Uani 1 1 d . . . . .
O41 O 0.4132(10) 0.2659(9) 0.7347(6) 0.066(5) Uani 1 1 d . . . . .
O42 O 0.5004(7) 0.3203(7) 0.7892(4) 0.0430(8) Uani 1 1 d . . . . .
O43 O 0.4058(7) 0.2364(7) 0.8283(4) 0.0430(8) Uani 1 1 d . . . . .
O44 O 0.5014(7) 0.3140(6) 0.8787(4) 0.035(3) Uani 1 1 d . . . . .
O45 O 0.3501(9) 0.3708(8) 0.7992(5) 0.059(4) Uani 1 1 d . . . . .
O46 O 0.4506(7) 0.4098(7) 0.8496(4) 0.044(3) Uani 1 1 d . . . . .
O47 O 0.5736(7) 0.3206(7) 1.0311(4) 0.040(3) Uani 1 1 d . . . . .
O48 O 0.6472(7) 0.3921(7) 1.0354(4) 0.044(3) Uani 1 1 d . . . . .
O49 O 0.3615(8) 0.3235(7) 0.8850(5) 0.055(3) Uani 1 1 d . U . . .
O50 O 0.2636(9) 0.2785(11) 0.8809(6) 0.076(6) Uani 1 1 d . . . . .
O51 O 0.4787(7) 0.2728(6) 1.1283(5) 0.040(3) Uani 1 1 d . . . . .
O52 O 0.4953(8) 0.3189(7) 1.1852(5) 0.046(3) Uani 1 1 d . . . . .
O53 O 0.1351(9) 0.2025(8) 1.0151(5) 0.057(4) Uani 1 1 d . . . . .
O54 O 0.1803(9) 0.2160(6) 1.0753(5) 0.052(4) Uani 1 1 d . . . . .
O55 O 0.2426(6) 0.1728(7) 1.1462(5) 0.044(3) Uani 1 1 d . . . . .
O56 O 0.1470(7) 0.2445(7) 1.1566(4) 0.046(3) Uani 1 1 d . . . . .
O57 O 0.0423(8) 0.2017(8) 1.1124(5) 0.058(4) Uani 1 1 d . . . . .
O58 O 0.1181(7) 0.1170(7) 1.1781(4) 0.0430(8) Uani 1 1 d . . . . .
O59 O 0.1484(7) 0.0909(7) 1.0950(4) 0.0430(8) Uani 1 1 d . . . . .
O60 O 0.0199(7) 0.0517(7) 1.1414(5) 0.050(4) Uani 1 1 d . . . . .
O61 O 0.1435(9) -0.0415(7) 1.1168(5) 0.057(4) Uani 1 1 d . . . . .
O62 O 0.0999(9) -0.0246(8) 1.0538(5) 0.058(4) Uani 1 1 d . . . . .
O63 O 0.2155(9) -0.1752(9) 0.9469(5) 0.062(4) Uani 1 1 d . . . . .
O64 O 0.2940(8) -0.2610(8) 0.9701(5) 0.056(4) Uani 1 1 d . . . . .
O65 O 0.2659(7) -0.3267(8) 0.9005(5) 0.057(3) Uani 1 1 d . . . . .
O66 O 0.3572(7) -0.2246(7) 0.8906(4) 0.0430(8) Uani 1 1 d . . . . .
O67 O 0.4179(7) -0.3560(7) 0.8863(4) 0.0430(8) Uani 1 1 d . . . . .
O68 O 0.3508(8) -0.2858(9) 0.8131(5) 0.057(3) Uani 1 1 d . . . . .
O69 O 0.4423(8) -0.1934(7) 0.8185(6) 0.066(5) Uani 1 1 d . . . . .
O70 O 0.3405(8) -0.1205(7) 0.8127(6) 0.062(4) Uani 1 1 d . . . . .
O71 O 0.7800(7) -0.0027(6) 0.8280(4) 0.041(3) Uani 1 1 d . . . . .
O72 O 0.8838(8) 0.0170(7) 0.7965(5) 0.050(4) Uani 1 1 d . . . . .

loop_
_atom_site_aniso_label
_atom_site_aniso_U_11
_atom_site_aniso_U_22
_atom_site_aniso_U_33
_atom_site_aniso_U_23
_atom_site_aniso_U_13
_atom_site_aniso_U_12
C1 0.045(10) 0.018(9) 0.047(8) -0.001(7) 0.005(8) -0.007(8)
C2 0.051(11) 0.038(9) 0.051(8) -0.001(6) 0.002(8) -0.003(8)
C3 0.052(4) 0.052(4) 0.052(4) -0.0050(8) -0.0027(7) -0.0078(9)
C4 0.097(18) 0.051(11) 0.051(9) -0.016(8) -0.010(11) 0.011(11)
C5 0.072(14) 0.041(9) 0.043(10) -0.008(7) 0.010(9) -0.006(8)
C6 0.053(11) 0.033(9) 0.045(8) -0.004(7) 0.002(7) -0.013(8)
C7 0.044(4) 0.038(4) 0.051(5) -0.006(4) 0.006(4) -0.004(3)
C8 0.0470(10) 0.0470(10) 0.0470(10) -0.00446(13) -0.00247(11) -0.00713(17)
C9 0.0470(10) 0.0470(10) 0.0470(10) -0.00446(13) -0.00247(11) -0.00713(17)
C10 0.036(4) 0.037(4) 0.056(5) 0.000(3) 0.004(3) 0.002(3)
C11 0.066(16) 0.08(2) 0.11(2) -0.051(17) -0.003(15) 0.009(14)
C12 0.059(16) 0.11(2) 0.12(2) -0.057(19) -0.003(16) -0.022(16)
C13 0.045(12) 0.058(15) 0.081(18) -0.013(13) 0.009(12) 0.006(11)
C14 0.036(4) 0.037(4) 0.056(5) 0.000(3) 0.004(3) 0.002(3)
C15 0.044(4) 0.038(4) 0.051(5) -0.006(4) 0.006(4) -0.004(3)
C16 0.0470(10) 0.0470(10) 0.0470(10) -0.00446(13) -0.00247(11) -0.00713(17)
C17 0.0470(10) 0.0470(10) 0.0470(10) -0.00446(13) -0.00247(11) -0.00713(17)
C18 0.036(4) 0.037(4) 0.056(5) 0.000(3) 0.004(3) 0.002(3)
C19 0.077(15) 0.035(10) 0.079(13) -0.004(9) -0.028(11) -0.020(10)
C20 0.079(16) 0.040(10) 0.079(13) 0.007(9) -0.026(12) -0.025(10)
C21 0.077(15) 0.042(11) 0.068(12) 0.008(9) -0.021(11) -0.025(11)
C22 0.036(4) 0.037(4) 0.056(5) 0.000(3) 0.004(3) 0.002(3)
C23 0.044(4) 0.038(4) 0.051(5) -0.006(4) 0.006(4) -0.004(3)
C24 0.0470(10) 0.0470(10) 0.0470(10) -0.00446(13) -0.00247(11) -0.00713(17)
C25 0.0470(10) 0.0470(10) 0.0470(10) -0.00446(13) -0.00247(11) -0.00713(17)
C26 0.036(8) 0.028(9) 0.057(10) 0.010(8) 0.003(7) 0.000(7)
C27 0.044(4) 0.038(4) 0.051(5) -0.006(4) 0.006(4) -0.004(3)
C28 0.028(8) 0.039(11) 0.052(9) -0.009(8) 0.012(6) 0.003(7)
C29 0.044(9) 0.049(12) 0.062(10) -0.013(10) 0.020(8) -0.017(8)
C30 0.062(11) 0.059(14) 0.052(9) 0.001(10) 0.018(8) -0.038(10)
C31 0.046(10) 0.046(12) 0.058(9) 0.000(9) 0.011(7) -0.016(9)
C32 0.057(13) 0.037(12) 0.053(14) 0.003(10) 0.008(11) -0.007(10)
C33 0.0470(10) 0.0470(10) 0.0470(10) -0.00446(13) -0.00247(11) -0.00713(17)
C34 0.044(7) 0.039(7) 0.036(10) -0.008(8) 0.011(7) -0.011(5)
C35 0.042(9) 0.041(7) 0.047(12) -0.011(8) 0.016(9) -0.007(6)
C36 0.043(8) 0.028(7) 0.052(12) -0.009(8) 0.017(8) -0.010(6)
C37 0.043(8) 0.027(7) 0.051(12) 0.004(8) 0.002(8) -0.002(6)
C38 0.050(9) 0.027(7) 0.042(11) -0.004(8) 0.011(8) -0.004(6)
C39 0.044(4) 0.038(4) 0.051(5) -0.006(4) 0.006(4) -0.004(3)
C40 0.040(4) 0.040(4) 0.040(4) -0.0039(8) -0.0022(7) -0.0061(10)
C41 0.0470(10) 0.0470(10) 0.0470(10) -0.00446(13) -0.00247(11) -0.00713(17)
C42 0.036(4) 0.037(4) 0.056(5) 0.000(3) 0.004(3) 0.002(3)
C43 0.043(11) 0.034(11) 0.063(14) 0.002(10) 0.018(10) 0.006(9)
C44 0.058(12) 0.025(10) 0.047(12) 0.005(9) 0.009(10) -0.002(9)
C45 0.036(10) 0.068(16) 0.048(13) -0.003(11) 0.014(9) -0.010(10)
C46 0.036(4) 0.037(4) 0.056(5) 0.000(3) 0.004(3) 0.002(3)
C47 0.038(10) 0.043(12) 0.044(11) 0.012(9) 0.005(8) -0.012(8)
C48 0.0470(10) 0.0470(10) 0.0470(10) -0.00446(13) -0.00247(11) -0.00713(17)
Mo1 0.0372(8) 0.0381(9) 0.0507(10) 0.0025(7) 0.0028(7) -0.0055(7)
Mo2 0.0419(8) 0.0336(8) 0.0453(9) -0.0015(7) 0.0044(7) -0.0052(7)
Mo3 0.0345(8) 0.0322(8) 0.0483(9) 0.0012(7) 0.0048(7) -0.0010(6)
Mo4 0.0309(7) 0.0237(7) 0.0484(9) -0.0018(6) 0.0024(6) -0.0024(6)
Mo5 0.0328(7) 0.0297(8) 0.0505(9) -0.0029(7) 0.0057(7) -0.0069(6)
Mo6 0.0298(7) 0.0312(8) 0.0507(9) -0.0041(7) 0.0058(6) -0.0085(6)
N1 0.102(12) 0.072(10) 0.070(10) -0.026(8) -0.015(9) 0.018(9)
N2 0.044(10) 0.044(11) 0.083(15) 0.008(10) 0.008(10) 0.004(8)
N3 0.061(13) 0.128(19) 0.14(2) -0.049(17) -0.002(14) -0.020(13)
N4 0.092(11) 0.067(11) 0.072(10) -0.009(8) -0.022(8) -0.019(9)
N5 0.065(12) 0.069(14) 0.064(11) -0.011(10) 0.027(9) -0.041(10)
N6 0.056(11) 0.030(7) 0.070(13) 0.006(8) -0.003(9) -0.012(7)
O1 0.050(8) 0.016(6) 0.047(8) -0.004(5) 0.008(6) -0.007(5)
O2 0.036(7) 0.020(6) 0.056(9) -0.006(6) 0.000(6) -0.003(5)
O3 0.051(8) 0.036(7) 0.036(7) -0.019(6) -0.002(6) 0.002(6)
O4 0.037(7) 0.028(7) 0.045(8) -0.002(6) 0.007(6) -0.004(5)
O5 0.042(4) 0.066(5) 0.054(5) -0.007(4) 0.015(3) -0.002(4)
O6 0.043(8) 0.063(11) 0.060(10) 0.037(8) 0.010(7) 0.011(7)
O7 0.0430(8) 0.0430(8) 0.0430(8) -0.00408(16) -0.00225(15) -0.00653(18)
O8 0.0430(8) 0.0430(8) 0.0430(8) -0.00408(16) -0.00225(15) -0.00653(18)
O9 0.052(9) 0.043(9) 0.068(10) 0.009(8) 0.003(8) 0.001(7)
O10 0.046(8) 0.031(7) 0.070(10) -0.014(7) -0.007(7) 0.003(6)
O11 0.042(4) 0.066(5) 0.054(5) -0.007(4) 0.015(3) -0.002(4)
O12 0.060(10) 0.045(9) 0.077(12) -0.030(8) -0.007(8) 0.013(7)
O13 0.042(4) 0.066(5) 0.054(5) -0.007(4) 0.015(3) -0.002(4)
O14 0.045(8) 0.094(13) 0.056(10) -0.026(9) -0.004(7) -0.010(8)
O15 0.046(8) 0.038(8) 0.059(9) 0.024(7) -0.003(7) 0.002(6)
O16 0.0430(8) 0.0430(8) 0.0430(8) -0.00408(16) -0.00225(15) -0.00653(18)
O17 0.0430(8) 0.0430(8) 0.0430(8) -0.00408(16) -0.00225(15) -0.00653(18)
O18 0.030(7) 0.054(9) 0.059(9) -0.029(7) 0.017(6) -0.001(6)
O19 0.041(7) 0.036(7) 0.075(10) -0.018(7) -0.007(7) -0.015(6)
O20 0.076(10) 0.039(8) 0.066(10) 0.019(7) -0.038(8) -0.041(8)
O21 0.054(9) 0.035(8) 0.083(12) 0.004(8) -0.011(8) -0.005(7)
O22 0.055(6) 0.055(6) 0.064(6) 0.002(5) -0.005(5) -0.016(5)
O23 0.050(8) 0.051(8) 0.028(7) -0.012(6) 0.008(6) -0.012(6)
O24 0.048(3) 0.048(3) 0.048(3) -0.0046(3) -0.00255(19) -0.0073(4)
O25 0.045(8) 0.037(8) 0.046(8) -0.008(6) -0.008(6) 0.005(6)
O26 0.041(7) 0.053(9) 0.042(8) 0.003(7) -0.002(6) 0.002(6)
O27 0.030(7) 0.044(8) 0.056(9) -0.005(7) 0.004(6) -0.005(6)
O28 0.0430(8) 0.0430(8) 0.0430(8) -0.00408(16) -0.00225(15) -0.00653(18)
O29 0.0430(8) 0.0430(8) 0.0430(8) -0.00408(16) -0.00225(15) -0.00653(18)
O30 0.037(7) 0.034(6) 0.050(8) -0.005(6) 0.012(6) -0.003(5)
O31 0.027(6) 0.064(10) 0.068(10) -0.002(8) 0.001(6) -0.020(6)
O32 0.035(5) 0.022(6) 0.057(8) 0.004(6) 0.015(5) -0.008(5)
O33 0.042(4) 0.066(5) 0.054(5) -0.007(4) 0.015(3) -0.002(4)
O34 0.047(9) 0.070(11) 0.060(10) 0.014(8) 0.012(7) 0.004(8)
O35 0.044(7) 0.026(7) 0.057(9) 0.008(6) 0.007(6) 0.006(6)
O36 0.038(7) 0.010(6) 0.062(9) 0.004(5) 0.002(6) 0.001(5)
C1S 0.16(3) 0.14(3) 0.13(3) -0.01(2) 0.02(2) -0.03(2)
C2S 0.074(12) 0.071(12) 0.078(12) -0.001(10) -0.010(10) -0.015(10)
C3S 0.057(10) 0.063(11) 0.073(12) -0.014(10) 0.006(9) 0.000(9)
C4S 0.062(13) 0.073(16) 0.082(16) -0.020(13) 0.009(12) -0.005(12)
N5S 0.075(5) 0.073(5) 0.080(5) -0.003(5) -0.001(5) -0.006(5)
C5S 0.142(18) 0.155(19) 0.151(19) -0.016(15) -0.008(15) -0.036(15)
C6S 0.124(17) 0.118(17) 0.111(17) 0.000(12) 0.000(12) -0.011(12)
C7S 0.091(11) 0.090(11) 0.092(11) -0.005(7) -0.007(7) -0.016(7)
C8S 0.142(18) 0.155(19) 0.151(19) -0.016(15) -0.008(15) -0.036(15)
N6S 0.082(9) 0.087(9) 0.092(9) -0.005(6) -0.002(6) -0.017(6)
C9S 0.19(3) 0.16(3) 0.19(3) -0.03(2) 0.01(2) -0.05(2)
C10S 0.091(14) 0.098(14) 0.099(14) -0.020(11) -0.009(11) -0.028(11)
C11S 0.052(10) 0.069(12) 0.074(12) -0.007(10) -0.005(9) -0.009(9)
C12S 0.059(14) 0.100(19) 0.095(18) -0.009(16) 0.003(13) -0.009(14)
N4S 0.075(5) 0.073(5) 0.080(5) -0.003(5) -0.001(5) -0.006(5)
C13S 0.15(3) 0.14(3) 0.14(3) 0.00(2) -0.04(2) -0.01(2)
C14S 0.084(13) 0.083(13) 0.088(14) -0.011(11) -0.015(11) -0.001(11)
C15S 0.103(15) 0.098(15) 0.106(15) -0.019(12) -0.009(12) -0.023(12)
C16S 0.14(3) 0.15(3) 0.15(3) -0.03(2) 0.05(2) -0.01(2)
N3S 0.075(5) 0.073(5) 0.080(5) -0.003(5) -0.001(5) -0.006(5)
C17S 0.17(3) 0.16(3) 0.15(3) -0.01(2) 0.02(2) -0.02(2)
C18S 0.122(15) 0.118(15) 0.118(15) -0.011(7) -0.010(7) -0.019(7)
C19S 0.055(10) 0.070(12) 0.069(11) -0.006(10) -0.008(9) -0.008(9)
C20S 0.12(2) 0.17(3) 0.15(3) -0.01(2) -0.01(2) -0.02(2)
N2S 0.110(13) 0.084(12) 0.084(12) -0.002(10) -0.007(10) -0.025(10)
C21S 0.25(4) 0.24(4) 0.24(4) -0.03(3) -0.01(3) -0.04(3)
C22S 0.19(3) 0.19(3) 0.19(3) -0.012(14) -0.004(13) -0.024(14)
C23S 0.093(15) 0.110(16) 0.108(15) -0.009(12) -0.012(12) -0.021(12)
C24S 0.17(3) 0.18(3) 0.16(3) 0.00(2) 0.01(2) -0.02(2)
N1S 0.075(5) 0.073(5) 0.080(5) -0.003(5) -0.001(5) -0.006(5)
C49 0.031(9) 0.048(12) 0.048(12) 0.006(10) 0.021(9) -0.010(8)
C50 0.057(10) 0.019(9) 0.063(10) 0.003(8) 0.021(8) -0.011(7)
C51 0.058(9) 0.019(8) 0.033(8) -0.014(6) 0.005(7) -0.017(6)
C52 0.049(10) 0.033(10) 0.045(9) 0.001(7) 0.010(7) -0.013(7)
C53 0.049(10) 0.053(13) 0.040(9) -0.001(8) 0.016(8) 0.002(8)
C54 0.048(5) 0.042(6) 0.046(6) -0.019(4) 0.014(4) 0.001(4)
C55 0.044(10) 0.061(14) 0.061(11) 0.007(9) 0.017(8) -0.007(9)
C56 0.0470(10) 0.0470(10) 0.0470(10) -0.00446(13) -0.00247(11) -0.00713(17)
C57 0.0470(10) 0.0470(10) 0.0470(10) -0.00446(13) -0.00247(11) -0.00713(17)
C58 0.041(10) 0.043(12) 0.040(11) 0.000(9) 0.013(8) -0.018(9)
C59 0.047(11) 0.033(10) 0.033(10) -0.006(8) -0.005(8) -0.015(8)
C60 0.047(11) 0.031(10) 0.041(11) 0.000(8) 0.012(9) -0.003(8)
C61 0.051(12) 0.025(10) 0.053(13) -0.014(9) 0.003(10) -0.009(8)
C62 0.048(5) 0.042(6) 0.046(6) -0.019(4) 0.014(4) 0.001(4)
C63 0.063(13) 0.020(10) 0.060(14) 0.006(9) 0.009(11) -0.014(9)
C64 0.043(5) 0.043(5) 0.043(5) -0.0041(8) -0.0023(7) -0.0066(10)
C65 0.0470(10) 0.0470(10) 0.0470(10) -0.00446(13) -0.00247(11) -0.00713(17)
C66 0.058(10) 0.047(11) 0.040(9) 0.006(9) 0.005(7) -0.014(9)
C67 0.057(11) 0.054(13) 0.053(9) 0.001(9) -0.001(8) -0.021(10)
C68 0.062(11) 0.037(11) 0.051(9) -0.018(8) 0.007(8) -0.020(9)
C69 0.049(9) 0.031(10) 0.060(11) 0.002(9) 0.001(8) -0.014(8)
C70 0.046(9) 0.043(12) 0.058(9) 0.000(9) 0.000(7) -0.014(8)
C71 0.050(11) 0.064(15) 0.057(9) -0.001(10) 0.006(8) -0.017(10)
C72 0.0470(10) 0.0470(10) 0.0470(10) -0.00446(13) -0.00247(11) -0.00713(17)
C73 0.0470(10) 0.0470(10) 0.0470(10) -0.00446(13) -0.00247(11) -0.00713(17)
C74 0.037(7) 0.039(9) 0.052(12) -0.007(8) -0.003(8) -0.005(7)
C75 0.043(7) 0.020(8) 0.037(10) -0.001(7) 0.002(7) 0.004(6)
C76 0.036(8) 0.041(10) 0.052(12) -0.017(8) 0.007(8) -0.003(7)
C77 0.046(8) 0.048(11) 0.072(15) -0.038(11) 0.016(9) -0.002(8)
C78 0.048(5) 0.042(6) 0.046(6) -0.019(4) 0.014(4) 0.001(4)
C79 0.043(4) 0.043(4) 0.043(4) -0.0041(8) -0.0021(7) -0.0065(9)
C80 0.043(11) 0.031(10) 0.051(12) -0.011(9) 0.021(9) -0.011(8)
C81 0.0470(10) 0.0470(10) 0.0470(10) -0.00446(13) -0.00247(11) -0.00713(17)
C82 0.053(9) 0.021(8) 0.049(9) -0.004(6) 0.011(7) -0.017(6)
C83 0.054(11) 0.051(11) 0.048(10) -0.007(8) 0.009(8) -0.008(8)
C84 0.056(11) 0.040(10) 0.054(10) 0.004(8) 0.008(8) -0.013(8)
C85 0.079(15) 0.055(14) 0.057(11) -0.011(9) -0.005(10) 0.008(11)
C86 0.057(5) 0.057(5) 0.057(5) -0.0055(8) -0.0029(7) -0.0086(10)
C87 0.073(13) 0.071(14) 0.048(11) -0.008(10) 0.003(9) 0.005(10)
C88 0.0470(10) 0.0470(10) 0.0470(10) -0.00446(13) -0.00247(11) -0.00713(17)
C89 0.0470(10) 0.0470(10) 0.0470(10) -0.00446(13) -0.00247(11) -0.00713(17)
C90 0.054(9) 0.051(9) 0.069(14) 0.011(10) 0.006(10) -0.022(8)
C91 0.040(9) 0.054(9) 0.068(14) -0.004(10) 0.010(9) -0.010(7)
C92 0.047(8) 0.050(10) 0.061(13) 0.016(10) 0.001(9) -0.017(8)
C93 0.051(9) 0.042(10) 0.106(19) 0.023(12) -0.005(12) -0.006(8)
C94 0.058(9) 0.042(10) 0.13(2) 0.014(13) -0.013(13) -0.008(8)
C95 0.057(9) 0.033(10) 0.11(2) 0.010(12) -0.002(12) -0.003(8)
C96 0.0470(10) 0.0470(10) 0.0470(10) -0.00446(13) -0.00247(11) -0.00713(17)
Mo7 0.0467(9) 0.0321(8) 0.0398(9) -0.0025(6) -0.0004(7) -0.0052(7)
Mo8 0.0422(8) 0.0329(8) 0.0369(8) 0.0002(6) -0.0015(6) -0.0037(6)
Mo9 0.0341(8) 0.0407(9) 0.0413(9) -0.0068(7) 0.0061(6) -0.0077(6)
Mo10 0.0360(8) 0.0393(9) 0.0430(9) -0.0070(7) 0.0068(7) -0.0087(7)
Mo11 0.0388(8) 0.0394(9) 0.0448(9) -0.0064(7) 0.0024(7) -0.0083(7)
Mo12 0.0386(8) 0.0282(8) 0.0489(9) -0.0037(6) 0.0007(7) -0.0053(6)
N7 0.058(12) 0.101(18) 0.059(11) 0.014(11) 0.019(9) 0.034(12)
N8 0.053(9) 0.039(10) 0.16(2) -0.001(12) 0.001(11) -0.009(8)
N9 0.082(14) 0.020(9) 0.075(14) 0.006(9) -0.002(11) -0.007(9)
N10 0.063(11) 0.065(13) 0.056(11) -0.014(10) 0.004(8) -0.034(10)
N11 0.053(9) 0.052(8) 0.083(11) -0.034(8) 0.016(8) -0.002(7)
N12 0.097(15) 0.135(19) 0.075(13) -0.017(13) -0.022(11) 0.045(14)
O37 0.054(3) 0.054(3) 0.054(3) -0.0051(5) -0.0027(5) -0.0082(6)
O38 0.054(3) 0.054(3) 0.054(3) -0.0051(5) -0.0027(5) -0.0082(6)
O39 0.055(3) 0.055(3) 0.055(3) -0.0051(5) -0.0029(5) -0.0084(6)
O40 0.047(8) 0.013(6) 0.118(15) 0.005(7) -0.025(9) -0.006(6)
O41 0.079(12) 0.060(11) 0.060(11) -0.020(8) -0.006(9) -0.004(9)
O42 0.0430(8) 0.0430(8) 0.0430(8) -0.00408(16) -0.00225(15) -0.00653(18)
O43 0.0430(8) 0.0430(8) 0.0430(8) -0.00408(16) -0.00225(15) -0.00653(18)
O44 0.055(8) 0.016(6) 0.034(7) 0.002(5) 0.000(6) -0.011(5)
O45 0.064(10) 0.045(9) 0.069(11) -0.017(8) -0.017(8) 0.004(7)
O46 0.044(8) 0.050(9) 0.042(8) -0.011(6) 0.001(6) -0.012(6)
O47 0.040(7) 0.043(8) 0.036(7) 0.002(6) 0.006(6) -0.009(6)
O48 0.037(7) 0.050(9) 0.045(8) 0.002(6) 0.009(6) -0.018(6)
O49 0.055(3) 0.055(3) 0.055(3) -0.0051(5) -0.0029(5) -0.0084(6)
O50 0.053(10) 0.125(17) 0.061(11) -0.008(11) -0.005(8) -0.042(11)
O51 0.034(7) 0.029(7) 0.062(9) -0.011(6) -0.005(6) -0.012(5)
O52 0.048(8) 0.046(8) 0.047(8) -0.013(7) 0.008(7) -0.010(7)
O53 0.057(9) 0.060(11) 0.059(10) -0.002(8) 0.005(8) -0.028(8)
O54 0.078(10) 0.029(7) 0.048(8) 0.009(6) 0.012(7) -0.020(7)
O55 0.024(6) 0.049(9) 0.062(9) -0.008(7) 0.003(6) -0.009(6)
O56 0.034(7) 0.065(10) 0.037(7) -0.010(7) 0.002(6) -0.005(6)
O57 0.041(8) 0.067(11) 0.064(10) 0.007(8) 0.000(7) -0.013(7)
O58 0.0430(8) 0.0430(8) 0.0430(8) -0.00408(16) -0.00225(15) -0.00653(18)
O59 0.0430(8) 0.0430(8) 0.0430(8) -0.00408(16) -0.00225(15) -0.00653(18)
O60 0.042(8) 0.046(8) 0.067(10) -0.004(7) 0.004(7) -0.027(6)
O61 0.077(11) 0.028(7) 0.062(10) -0.010(7) 0.001(8) 0.005(7)
O62 0.058(9) 0.047(9) 0.070(11) -0.021(8) -0.002(8) -0.006(7)
O63 0.061(10) 0.074(12) 0.049(9) -0.019(8) 0.002(8) 0.003(8)
O64 0.057(9) 0.058(9) 0.050(9) -0.021(7) 0.016(7) 0.002(7)
O65 0.033(5) 0.070(8) 0.068(8) 0.005(6) -0.006(5) -0.011(5)
O66 0.0430(8) 0.0430(8) 0.0430(8) -0.00408(16) -0.00225(15) -0.00653(18)
O67 0.0430(8) 0.0430(8) 0.0430(8) -0.00408(16) -0.00225(15) -0.00653(18)
O68 0.033(5) 0.070(8) 0.068(8) 0.005(6) -0.006(5) -0.011(5)
O69 0.037(8) 0.042(9) 0.114(15) 0.017(9) 0.008(8) -0.013(7)
O70 0.041(8) 0.041(9) 0.099(13) 0.009(8) -0.003(8) -0.004(7)
O71 0.034(7) 0.036(7) 0.049(8) 0.000(6) 0.010(6) -0.003(6)
O72 0.050(8) 0.044(9) 0.057(9) -0.020(7) 0.012(7) -0.003(7)

loop_
_atom_type_symbol
_atom_type_description
_atom_type_scat_dispersion_real
_atom_type_scat_dispersion_imag
_atom_type_scat_source
C C 0.0181 0.0091 'International Tables Vol C Tables 4.2.6.8 and 6.1.1.4'
H H 0.0000 0.0000 'International Tables Vol C Tables 4.2.6.8 and 6.1.1.4'
Mo Mo -0.0483 2.7339 'International Tables Vol C Tables 4.2.6.8 and 6.1.1.4'
N N 0.0311 0.0180 'International Tables Vol C Tables 4.2.6.8 and 6.1.1.4'
O O 0.0492 0.0322 'International Tables Vol C Tables 4.2.6.8 and 6.1.1.4'

loop_
_geom_angle_atom_site_label_1
_geom_angle_atom_site_label_2
_geom_angle_atom_site_label_3
_geom_angle
_geom_angle_site_symmetry_1
_geom_angle_site_symmetry_3
_geom_angle_publ_flag
O1 C1 C2 122.0(18) . . ?
O1 C1 O2 118.1(18) . . ?
O2 C1 C2 119.9(18) . . ?
C1 C2 C7 120(2) . . ?
C3 C2 C1 122(2) . . ?
C3 C2 C7 118(2) . . ?
C2 C3 H3 119.5 . . ?
C2 C3 C4 121(2) . . ?
C4 C3 H3 119.5 . . ?
C5 C4 C3 118(2) . . ?
N1 C4 C3 121(2) . . ?
N1 C4 C5 121(2) . . ?
C4 C5 H5 120.0 . . ?
C6 C5 C4 120(2) . . ?
C6 C5 H5 120.0 . . ?
C5 C6 C8 118(2) . . ?
C7 C6 C5 122(2) . . ?
C7 C6 C8 120(2) . . ?
C2 C7 H7 119.9 . . ?
C6 C7 C2 120(2) . . ?
C6 C7 H7 119.9 . . ?
O3 C8 C6 122(2) . . ?
O3 C8 O4 117.5(19) . . ?
O4 C8 C6 120.0(19) . . ?
O11 C9 C10 116.1(19) . . ?
O12 C9 C10 117.6(19) . . ?
O12 C9 O11 126(2) . . ?
C11 C10 C9 120(2) . . ?
C11 C10 C15 118(2) . . ?
C15 C10 C9 121.7(19) . . ?
C10 C11 H11 117.7 . . ?
C10 C11 C12 125(3) . . ?
C12 C11 H11 117.7 . . ?
C11 C12 C13 112(3) . . ?
N3 C12 C11 122(3) . . ?
N3 C12 C13 125(3) . . ?
C12 C13 H13 118.0 . . ?
C14 C13 C12 124(3) . . ?
C14 C13 H13 118.0 . . ?
C13 C14 C15 118(2) . . ?
C13 C14 C16 120(2) . . ?
C15 C14 C16 121(2) . . ?
C10 C15 C14 122(2) . . ?
C10 C15 H15 118.9 . . ?
C14 C15 H15 118.9 . . ?
O13 C16 C14 116.2(19) . . ?
O14 C16 C14 124(2) . . ?
O14 C16 O13 119(2) . . ?
O19 C17 C18 113.2(19) . . ?
O20 C17 C18 122(2) . . ?
O20 C17 O19 124(2) . . ?
C19 C18 C17 123(2) . . ?
C19 C18 C23 120(2) . . ?
C23 C18 C17 117(2) . . ?
C18 C19 H19 119.3 . . ?
C18 C19 C20 121(2) . . ?
C20 C19 H19 119.3 . . ?
C21 C20 C19 116(2) . . ?
N4 C20 C19 122(2) . . ?
N4 C20 C21 121(2) . . ?
C20 C21 H21 119.1 . . ?
C22 C21 C20 122(2) . . ?
C22 C21 H21 119.1 . . ?
C21 C22 C23 121(2) . . ?
C21 C22 C24 121(2) . . ?
C23 C22 C24 118(2) . . ?
C18 C23 C22 119(2) . . ?
C18 C23 H23 120.5 . . ?
C22 C23 H23 120.5 . . ?
O21 C24 C22 124(2) . . ?
O21 C24 O22 124(2) . . ?
O22 C24 C22 111.4(19) . . ?
O23 C25 C26 124.7(19) . . ?
O23 C25 O24 115.4(19) . . ?
O24 C25 C26 119.6(19) . . ?
C25 C26 C27 118.7(19) . . ?
C31 C26 C25 122(2) . . ?
C31 C26 C27 120(2) . . ?
C26 C27 H27 121.9 . . ?
C28 C27 C26 116.2(19) . . ?
C28 C27 H27 121.9 . . ?
C27 C28 C32 117.5(18) . . ?
C29 C28 C27 121(2) . . ?
C29 C28 C32 121(2) . . ?
C28 C29 H29 119.6 . . ?
C30 C29 C28 121(2) . . ?
C30 C29 H29 119.6 . . ?
C29 C30 C31 121(2) . . ?
C29 C30 N5 120(2) . . ?
C31 C30 N5 117(2) . . ?
C26 C31 C30 120(2) . . ?
C26 C31 H31 119.9 . . ?
C30 C31 H31 119.9 . . ?
C28 C32 Mo2 170.6(15) . 2_766 ?
O25 C32 C28 120(2) . . ?
O25 C32 Mo2 63.6(11) . 2_766 ?
O26 C32 C28 122(2) . . ?
O26 C32 Mo2 54.6(11) . 2_766 ?
O26 C32 O25 118(2) . . ?
O30 C33 C34 123.3(19) . . ?
O30 C33 O32 118.4(19) . . ?
O32 C33 C34 118.3(19) . . ?
C35 C34 C33 120.4(18) . . ?
C35 C34 C39 123(2) . . ?
C39 C34 C33 116.4(18) . . ?
C34 C35 H35 119.5 . . ?
C34 C35 C36 121.0(19) . . ?
C36 C35 H35 119.5 . . ?
C35 C36 C37 119.0(18) . . ?
C35 C36 N6 120.7(18) . . ?
N6 C36 C37 120.0(18) . . ?
C36 C37 H37 119.9 . . ?
C38 C37 C36 120.3(18) . . ?
C38 C37 H37 119.9 . . ?
C37 C38 C39 119.4(19) . . ?
C37 C38 C40 121.6(18) . . ?
C39 C38 C40 119.0(17) . . ?
C34 C39 C38 117.3(19) . . ?
C34 C39 H39 121.4 . . ?
C38 C39 H39 121.4 . . ?
C38 C40 Mo3 168.9(14) . 2_766 ?
O35 C40 C38 121.7(17) . . ?
O35 C40 Mo3 65.2(10) . 2_766 ?
O35 C40 O36 123.6(18) . . ?
O36 C40 C38 114.4(17) . . ?
O36 C40 Mo3 58.5(9) . 2_766 ?
O33 C41 C42 112.1(18) . . ?
O33 C41 O34 130(2) . . ?
O34 C41 C42 117.3(19) . . ?
C43 C42 C41 118.5(19) . . ?
C43 C42 C47 121.3(19) . . ?
C47 C42 C41 120.1(18) . . ?
C42 C43 H43 119.0 . . ?
C42 C43 C44 122(2) . . ?
C44 C43 H43 119.0 . . ?
C45 C44 C43 115.4(19) . . ?
N2 C44 C43 124(2) . . ?
N2 C44 C45 121(2) . . ?
C44 C45 H45 119.0 . . ?
C46 C45 C44 122(2) . . ?
C46 C45 H45 119.0 . . ?
C45 C46 C47 122(2) . . ?
C45 C46 C48 121.1(19) . . ?
C47 C46 C48 117.3(18) . . ?
C42 C47 C46 117.6(19) . . ?
C42 C47 H47 121.2 . . ?
C46 C47 H47 121.2 . . ?
O5 C48 C46 116.6(18) . . ?
O5 C48 O6 122(2) . . ?
O6 C48 C46 121.4(19) . . ?
O3 Mo1 Mo2 135.2(4) . . ?
O3 Mo1 O4 57.3(5) . . ?
O4 Mo1 Mo2 102.6(3) . . ?
O5 Mo1 Mo2 134.7(5) . . ?
O5 Mo1 O3 80.5(6) . . ?
O5 Mo1 O4 71.2(5) . . ?
O7 Mo1 Mo2 49.1(4) . . ?
O7 Mo1 O3 86.5(6) . . ?
O7 Mo1 O4 80.4(5) . . ?
O7 Mo1 O5 151.5(6) . . ?
O7 Mo1 O8 93.1(6) . . ?
O8 Mo1 Mo2 47.9(4) . . ?
O8 Mo1 O3 152.8(5) . . ?
O8 Mo1 O4 95.8(5) . . ?
O8 Mo1 O5 87.3(6) . . ?
O9 Mo1 Mo2 102.2(5) . . ?
O9 Mo1 O3 96.4(6) . . ?
O9 Mo1 O4 152.6(6) . . ?
O9 Mo1 O5 98.8(7) . . ?
O9 Mo1 O7 107.8(7) . . ?
O9 Mo1 O8 109.5(7) . . ?
Mo1 Mo2 C32 123.1(5) . 2_766 ?
O7 Mo2 C32 85.6(6) . 2_766 ?
O7 Mo2 Mo1 48.1(4) . . ?
O7 Mo2 O11 153.8(6) . . ?
O7 Mo2 O25 82.0(5) . 2_766 ?
O7 Mo2 O26 87.4(6) . 2_766 ?
O8 Mo2 C32 122.6(7) . 2_766 ?
O8 Mo2 Mo1 49.3(4) . . ?
O8 Mo2 O7 93.5(6) . . ?
O8 Mo2 O11 86.3(6) . . ?
O8 Mo2 O25 93.5(5) . 2_766 ?
O8 Mo2 O26 150.6(6) . 2_766 ?
O10 Mo2 C32 123.5(7) . 2_766 ?
O10 Mo2 Mo1 103.1(5) . . ?
O10 Mo2 O7 106.9(6) . . ?
O10 Mo2 O8 111.5(7) . . ?
O10 Mo2 O11 97.4(6) . . ?
O10 Mo2 O25 152.4(6) . 2_766 ?
O10 Mo2 O26 96.2(7) . 2_766 ?
O11 Mo2 C32 72.7(7) . 2_766 ?
O11 Mo2 Mo1 135.3(4) . . ?
O11 Mo2 O25 71.9(5) . 2_766 ?
O11 Mo2 O26 80.4(6) . 2_766 ?
O25 Mo2 C32 29.5(6) 2_766 2_766 ?
O25 Mo2 Mo1 102.1(4) 2_766 . ?
O26 Mo2 C32 28.1(6) 2_766 2_766 ?
O26 Mo2 Mo1 134.8(4) 2_766 . ?
O26 Mo2 O25 57.5(5) 2_766 2_766 ?
Mo4 Mo3 C40 123.2(5) . 2_766 ?
O13 Mo3 C40 73.8(6) . 2_766 ?
O13 Mo3 Mo4 135.8(4) . . ?
O13 Mo3 O35 72.5(6) . 2_766 ?
O13 Mo3 O36 81.1(6) . 2_766 ?
O15 Mo3 C40 123.3(7) . 2_766 ?
O15 Mo3 Mo4 102.5(5) . . ?
O15 Mo3 O13 96.9(7) . . ?
O15 Mo3 O16 107.1(7) . . ?
O15 Mo3 O17 110.4(6) . . ?
O15 Mo3 O35 151.6(6) . 2_766 ?
O15 Mo3 O36 94.5(6) . 2_766 ?
O16 Mo3 C40 83.8(6) . 2_766 ?
O16 Mo3 Mo4 49.4(4) . . ?
O16 Mo3 O13 153.7(6) . . ?
O16 Mo3 O35 81.2(5) . 2_766 ?
O16 Mo3 O36 86.2(6) . 2_766 ?
O17 Mo3 C40 124.5(6) . 2_766 ?
O17 Mo3 Mo4 47.9(4) . . ?
O17 Mo3 O13 88.1(6) . . ?
O17 Mo3 O16 93.5(6) . . ?
O17 Mo3 O35 95.8(5) . 2_766 ?
O17 Mo3 O36 153.9(5) . 2_766 ?
O35 Mo3 C40 28.9(5) 2_766 2_766 ?
O35 Mo3 Mo4 103.2(3) 2_766 . ?
O36 Mo3 C40 29.5(5) 2_766 2_766 ?
O36 Mo3 Mo4 135.3(4) 2_766 . ?
O36 Mo3 O35 58.4(4) 2_766 2_766 ?
O1 Mo4 Mo3 102.1(3) 2_766 . ?
O2 Mo4 Mo3 133.6(3) 2_766 . ?
O2 Mo4 O1 57.4(5) 2_766 2_766 ?
O16 Mo4 Mo3 48.8(4) . . ?
O16 Mo4 O1 80.1(5) . 2_766 ?
O16 Mo4 O2 85.2(5) . 2_766 ?
O16 Mo4 O19 153.1(6) . . ?
O17 Mo4 Mo3 47.7(4) . . ?
O17 Mo4 O1 95.7(5) . 2_766 ?
O17 Mo4 O2 153.0(5) . 2_766 ?
O17 Mo4 O16 92.7(6) . . ?
O17 Mo4 O19 88.8(6) . . ?
O18 Mo4 Mo3 101.8(5) . . ?
O18 Mo4 O1 152.4(6) . 2_766 ?
O18 Mo4 O2 95.7(6) . 2_766 ?
O18 Mo4 O16 105.9(7) . . ?
O18 Mo4 O17 110.6(6) . . ?
O18 Mo4 O19 98.6(7) . . ?
O19 Mo4 Mo3 136.2(4) . . ?
O19 Mo4 O1 73.0(5) . 2_766 ?
O19 Mo4 O2 81.5(5) . 2_766 ?
O22 Mo5 Mo6 135.7(4) . . ?
O22 Mo5 O23 71.9(6) . . ?
O23 Mo5 Mo6 102.8(3) . . ?
O24 Mo5 Mo6 135.2(4) . . ?
O24 Mo5 O22 80.6(6) . . ?
O24 Mo5 O23 58.2(5) . . ?
O27 Mo5 Mo6 101.6(5) . . ?
O27 Mo5 O22 98.7(7) . . ?
O27 Mo5 O23 152.5(6) . . ?
O27 Mo5 O24 95.2(6) . . ?
O27 Mo5 O28 107.5(6) . . ?
O27 Mo5 O29 111.1(7) . . ?
O28 Mo5 Mo6 49.5(4) . . ?
O28 Mo5 O22 151.5(6) . . ?
O28 Mo5 O23 79.6(5) . . ?
O28 Mo5 O24 85.9(6) . . ?
O29 Mo5 Mo6 48.0(4) . . ?
O29 Mo5 O22 87.9(6) . . ?
O29 Mo5 O23 94.7(5) . . ?
O29 Mo5 O24 152.7(6) . . ?
O29 Mo5 O28 92.8(6) . . ?
O28 Mo6 Mo5 48.4(4) . . ?
O28 Mo6 O30 80.3(5) . . ?
O28 Mo6 O32 87.3(6) . . ?
O28 Mo6 O33 153.0(6) . . ?
O29 Mo6 Mo5 47.6(4) . . ?
O29 Mo6 O28 91.4(6) . . ?
O29 Mo6 O30 96.9(5) . . ?
O29 Mo6 O32 154.1(5) . . ?
O29 Mo6 O33 88.9(6) . . ?
O30 Mo6 Mo5 104.3(3) . . ?
O31 Mo6 Mo5 101.0(6) . . ?
O31 Mo6 O28 106.5(7) . . ?
O31 Mo6 O29 111.2(7) . . ?
O31 Mo6 O30 150.7(6) . . ?
O31 Mo6 O32 93.9(7) . . ?
O31 Mo6 O33 98.4(7) . . ?
O32 Mo6 Mo5 135.6(4) . . ?
O32 Mo6 O30 57.4(5) . . ?
O33 Mo6 Mo5 136.3(4) . . ?
O33 Mo6 O30 72.9(5) . . ?
O33 Mo6 O32 80.9(5) . . ?
C4 N1 H1A 120.0 . . ?
C4 N1 H1B 120.0 . . ?
H1A N1 H1B 120.0 . . ?
C44 N2 H2A 120.0 . . ?
C44 N2 H2B 120.0 . . ?
H2A N2 H2B 120.0 . . ?
C12 N3 H3A 120.0 . . ?
C12 N3 H3B 120.0 . . ?
H3A N3 H3B 120.0 . . ?
C20 N4 H4A 120.0 . . ?
C20 N4 H4B 120.0 . . ?
H4A N4 H4B 120.0 . . ?
C30 N5 H5A 120.0 . . ?
C30 N5 H5B 120.0 . . ?
H5A N5 H5B 120.0 . . ?
C36 N6 H6A 120.0 . . ?
C36 N6 H6B 120.0 . . ?
H6A N6 H6B 120.0 . . ?
C1 O1 Mo4 86.9(11) . 2_766 ?
C1 O2 Mo4 97.1(12) . 2_766 ?
C8 O3 Mo1 98.6(12) . . ?
C8 O4 Mo1 84.8(11) . . ?
C48 O5 Mo1 135.2(15) . . ?
Mo1 O7 Mo2 82.8(5) . . ?
Mo2 O8 Mo1 82.8(5) . . ?
C9 O11 Mo2 128.2(15) . . ?
C16 O13 Mo3 135.5(14) . . ?
Mo3 O16 Mo4 81.8(5) . . ?
Mo3 O17 Mo4 84.4(5) . . ?
C17 O19 Mo4 130.3(14) . . ?
C24 O22 Mo5 130.8(15) . . ?
C25 O23 Mo5 86.9(12) . . ?
C25 O24 Mo5 98.9(13) . . ?
C32 O25 Mo2 86.9(13) . 2_766 ?
C32 O26 Mo2 97.3(13) . 2_766 ?
Mo5 O28 Mo6 82.0(5) . . ?
Mo5 O29 Mo6 84.4(6) . . ?
C33 O30 Mo6 87.5(12) . . ?
C33 O32 Mo6 95.9(12) . . ?
C41 O33 Mo6 129.1(14) . . ?
C40 O35 Mo3 85.8(11) . 2_766 ?
C40 O36 Mo3 92.1(11) . 2_766 ?
H1SA C1S H1SB 109.5 . . ?
H1SA C1S H1SC 109.5 . . ?
H1SB C1S H1SC 109.5 . . ?
C2S C1S H1SA 109.5 . . ?
C2S C1S H1SB 109.5 . . ?
C2S C1S H1SC 109.5 . . ?
C1S C2S H2SA 109.9 . . ?
C1S C2S H2SB 109.9 . . ?
C1S C2S N5S 109(3) . . ?
H2SA C2S H2SB 108.3 . . ?
N5S C2S H2SA 109.9 . . ?
N5S C2S H2SB 109.9 . . ?
H3SA C3S H3SB 107.9 . . ?
C4S C3S H3SA 109.2 . . ?
C4S C3S H3SB 109.2 . . ?
C4S C3S N5S 112(2) . . ?
N5S C3S H3SA 109.2 . . ?
N5S C3S H3SB 109.2 . . ?
C3S C4S H4SA 109.5 . . ?
C3S C4S H4SB 109.5 . . ?
C3S C4S H4SC 109.5 . . ?
H4SA C4S H4SB 109.5 . . ?
H4SA C4S H4SC 109.5 . . ?
H4SB C4S H4SC 109.5 . . ?
C2S N5S C3S 113(2) . . ?
C2S N5S H5SA 109.0 . . ?
C2S N5S H5SB 109.0 . . ?
C3S N5S H5SA 109.0 . . ?
C3S N5S H5SB 109.0 . . ?
H5SA N5S H5SB 107.8 . . ?
H5SC C5S H5SD 109.5 . . ?
H5SC C5S H5SE 109.5 . . ?
H5SD C5S H5SE 109.5 . . ?
C6S C5S H5SC 109.5 . . ?
C6S C5S H5SD 109.5 . . ?
C6S C5S H5SE 109.5 . . ?
C5S C6S H6SA 111.1 . . ?
C5S C6S H6SB 111.1 . . ?
H6SA C6S H6SB 109.1 . . ?
N6S C6S C5S 103(3) . . ?
N6S C6S H6SA 111.1 . . ?
N6S C6S H6SB 111.1 . . ?
H7SA C7S H7SB 108.2 . . ?
C8S C7S H7SA 109.7 . . ?
C8S C7S H7SB 109.7 . . ?
N6S C7S H7SA 109.7 . . ?
N6S C7S H7SB 109.7 . . ?
N6S C7S C8S 110(3) . . ?
C7S C8S H8SA 109.5 . . ?
C7S C8S H8SB 109.5 . . ?
C7S C8S H8SC 109.5 . . ?
H8SA C8S H8SB 109.5 . . ?
H8SA C8S H8SC 109.5 . . ?
H8SB C8S H8SC 109.5 . . ?
C6S N6S H6SC 110.0 . . ?
C6S N6S H6SD 110.0 . . ?
C7S N6S C6S 109(3) . . ?
C7S N6S H6SC 110.0 . . ?
C7S N6S H6SD 110.0 . . ?
H6SC N6S H6SD 108.4 . . ?
H9SA C9S H9SB 109.5 . . ?
H9SA C9S H9SC 109.5 . . ?
H9SB C9S H9SC 109.5 . . ?
C10S C9S H9SA 109.5 . . ?
C10S C9S H9SB 109.5 . . ?
C10S C9S H9SC 109.5 . . ?
C9S C10S H10C 110.2 . . ?
C9S C10S H10D 110.2 . . ?
C9S C10S N4S 108(3) . . ?
H10C C10S H10D 108.5 . . ?
N4S C10S H10C 110.2 . . ?
N4S C10S H10D 110.2 . . ?
H11C C11S H11D 107.9 . . ?
C12S C11S H11C 109.2 . . ?
C12S C11S H11D 109.2 . . ?
C12S C11S N4S 112(2) . . ?
N4S C11S H11C 109.2 . . ?
N4S C11S H11D 109.2 . . ?
C11S C12S H12C 109.5 . . ?
C11S C12S H12D 109.5 . . ?
C11S C12S H12E 109.5 . . ?
H12C C12S H12D 109.5 . . ?
H12C C12S H12E 109.5 . . ?
H12D C12S H12E 109.5 . . ?
C10S N4S H4SD 109.6 . . ?
C10S N4S H4SE 109.6 . . ?
C11S N4S C10S 110(2) . . ?
C11S N4S H4SD 109.6 . . ?
C11S N4S H4SE 109.6 . . ?
H4SD N4S H4SE 108.1 . . ?
H13A C13S H13B 109.5 . . ?
H13A C13S H13C 109.5 . . ?
H13B C13S H13C 109.5 . . ?
C14S C13S H13A 109.5 . . ?
C14S C13S H13B 109.5 . . ?
C14S C13S H13C 109.5 . . ?
C13S C14S H14A 109.0 . . ?
C13S C14S H14B 109.0 . . ?
H14A C14S H14B 107.8 . . ?
N3S C14S C13S 113(3) . . ?
N3S C14S H14A 109.0 . . ?
N3S C14S H14B 109.0 . . ?
H15A C15S H15B 108.6 . . ?
C16S C15S H15A 110.4 . . ?
C16S C15S H15B 110.4 . . ?
C16S C15S N3S 107(3) . . ?
N3S C15S H15A 110.4 . . ?
N3S C15S H15B 110.4 . . ?
C15S C16S H16A 109.5 . . ?
C15S C16S H16B 109.5 . . ?
C15S C16S H16C 109.5 . . ?
H16A C16S H16B 109.5 . . ?
H16A C16S H16C 109.5 . . ?
H16B C16S H16C 109.5 . . ?
C14S N3S C15S 108(3) . . ?
C14S N3S H3SC 110.2 . . ?
C14S N3S H3SD 110.2 . . ?
C15S N3S H3SC 110.2 . . ?
C15S N3S H3SD 110.2 . . ?
H3SC N3S H3SD 108.5 . . ?
H17A C17S H17B 109.5 . . ?
H17A C17S H17C 109.5 . . ?
H17B C17S H17C 109.5 . . ?
C18S C17S H17A 109.5 . . ?
C18S C17S H17B 109.5 . . ?
C18S C17S H17C 109.5 . . ?
C17S C18S H18A 112.7 . . ?
C17S C18S H18B 112.7 . . ?
H18A C18S H18B 110.2 . . ?
N2S C18S C17S 95(3) . . ?
N2S C18S H18A 112.7 . . ?
N2S C18S H18B 112.7 . . ?
H19A C19S H19B 108.5 . . ?
C20S C19S H19A 110.2 . . ?
C20S C19S H19B 110.2 . . ?
N2S C19S H19A 110.2 . . ?
N2S C19S H19B 110.2 . . ?
N2S C19S C20S 107(3) . . ?
C19S C20S H20A 109.5 . . ?
C19S C20S H20B 109.5 . . ?
C19S C20S H20C 109.5 . . ?
H20A C20S H20B 109.5 . . ?
H20A C20S H20C 109.5 . . ?
H20B C20S H20C 109.5 . . ?
C18S N2S C19S 109(3) . . ?
C18S N2S H2SC 109.8 . . ?
C18S N2S H2SD 109.8 . . ?
C19S N2S H2SC 109.8 . . ?
C19S N2S H2SD 109.8 . . ?
H2SC N2S H2SD 108.2 . . ?
H21A C21S H21B 109.5 . . ?
H21A C21S H21C 109.5 . . ?
H21B C21S H21C 109.5 . . ?
C22S C21S H21A 109.5 . . ?
C22S C21S H21B 109.5 . . ?
C22S C21S H21C 109.5 . . ?
C21S C22S H22A 111.7 . . ?
C21S C22S H22B 111.7 . . ?
C21S C22S N1S 100(4) . . ?
H22A C22S H22B 109.5 . . ?
N1S C22S H22A 111.7 . . ?
N1S C22S H22B 111.7 . . ?
H23A C23S H23B 108.2 . . ?
C24S C23S H23A 109.7 . . ?
C24S C23S H23B 109.7 . . ?
C24S C23S N1S 110(4) . . ?
N1S C23S H23A 109.7 . . ?
N1S C23S H23B 109.7 . . ?
C23S C24S H24A 109.5 . . ?
C23S C24S H24B 109.5 . . ?
C23S C24S H24C 109.5 . . ?
H24A C24S H24B 109.5 . . ?
H24A C24S H24C 109.5 . . ?
H24B C24S H24C 109.5 . . ?
C22S N1S H1SD 108.3 . . ?
C22S N1S H1SE 108.3 . . ?
C23S N1S C22S 116(3) . . ?
C23S N1S H1SD 108.3 . . ?
C23S N1S H1SE 108.3 . . ?
H1SD N1S H1SE 107.4 . . ?
C50 C49 Mo10 171.4(16) . 2_657 ?
O71 C49 C50 121.9(17) . . ?
O71 C49 Mo10 64.1(11) . 2_657 ?
O71 C49 O72 120.3(19) . . ?
O72 C49 C50 117.8(17) . . ?
O72 C49 Mo10 56.7(11) . 2_657 ?
C51 C50 C49 118.5(18) . . ?
C55 C50 C49 121.1(19) . . ?
C55 C50 C51 120(2) . . ?
C50 C51 H51 121.0 . . ?
C52 C51 C50 118.0(18) . . ?
C52 C51 H51 121.0 . . ?
C51 C52 C56 118.4(18) . . ?
C53 C52 C51 122(2) . . ?
C53 C52 C56 119.1(19) . . ?
C52 C53 H53 120.0 . . ?
C52 C53 C54 120(2) . . ?
C54 C53 H53 120.0 . . ?
C53 C54 C55 118(2) . . ?
N7 C54 C53 119(2) . . ?
N7 C54 C55 122.2(19) . . ?
C50 C55 C54 121(2) . . ?
C50 C55 H55 119.7 . . ?
C54 C55 H55 119.7 . . ?
O37 C56 C52 122.0(19) . . ?
O37 C56 O38 118.7(19) . . ?
O38 C56 C52 118.7(19) . . ?
O44 C57 C58 120.9(19) . . ?
O44 C57 O46 120.2(19) . . ?
O46 C57 C58 118.8(19) . . ?
C59 C58 C57 120.0(18) . . ?
C63 C58 C57 118(2) . . ?
C63 C58 C59 122(2) . . ?
C58 C59 H59 121.3 . . ?
C60 C59 C58 117.4(18) . . ?
C60 C59 H59 121.3 . . ?
C59 C60 C61 124(2) . . ?
C59 C60 C64 119.9(18) . . ?
C61 C60 C64 116.5(19) . . ?
C60 C61 H61 120.4 . . ?
C60 C61 C62 119.1(19) . . ?
C62 C61 H61 120.4 . . ?
C63 C62 C61 116.4(19) . . ?
N9 C62 C61 123(2) . . ?
N9 C62 C63 121(2) . . ?
C58 C63 C62 122(2) . . ?
C58 C63 H63 119.1 . . ?
C62 C63 H63 119.1 . . ?
C60 C64 Mo11 171.9(15) . 2_657 ?
O47 C64 C60 120.4(18) . . ?
O47 C64 Mo11 63.2(10) . 2_657 ?
O47 C64 O48 118.4(18) . . ?
O48 C64 C60 121.0(18) . . ?
O48 C64 Mo11 55.2(10) . 2_657 ?
O49 C65 C66 113.2(18) . . ?
O50 C65 C66 123(2) . . ?
O50 C65 O49 124(2) . . ?
C67 C66 C65 118(2) . . ?
C67 C66 C71 122(2) . . ?
C71 C66 C65 119.7(19) . . ?
C66 C67 H67 120.4 . . ?
C66 C67 C68 119(2) . . ?
C68 C67 H67 120.4 . . ?
C67 C68 C72 116.3(19) . . ?
C69 C68 C67 121(2) . . ?
C69 C68 C72 122(2) . . ?
C68 C69 H69 119.8 . . ?
C68 C69 C70 120(2) . . ?
C70 C69 H69 119.8 . . ?
C69 C70 C71 118(2) . . ?
N10 C70 C69 122(2) . . ?
N10 C70 C71 120(2) . . ?
C66 C71 C70 119(2) . . ?
C66 C71 H71 120.3 . . ?
C70 C71 H71 120.3 . . ?
O53 C72 C68 124(2) . . ?
O53 C72 O54 127(2) . . ?
O54 C72 C68 109.1(18) . . ?
O55 C73 C74 121.1(19) . . ?
O55 C73 O56 118.9(19) . . ?
O56 C73 C74 120(2) . . ?
C75 C74 C73 120.6(19) . . ?
C75 C74 C79 119.8(19) . . ?
C79 C74 C73 119.6(19) . . ?
C74 C75 H75 119.9 . . ?
C74 C75 C76 120.2(18) . . ?
C76 C75 H75 119.9 . . ?
C75 C76 C80 120.7(17) . . ?
C77 C76 C75 120.5(19) . . ?
C77 C76 C80 118.8(19) . . ?
C76 C77 H77 120.4 . . ?
C76 C77 C78 119(2) . . ?
C78 C77 H77 120.4 . . ?
C79 C78 C77 119.0(19) . . ?
C79 C78 N11 121(2) . . ?
N11 C78 C77 120(2) . . ?
C74 C79 H79 119.3 . . ?
C78 C79 C74 121.4(19) . . ?
C78 C79 H79 119.3 . . ?
C76 C80 Mo12 171.5(16) . 2_657 ?
O51 C80 C76 121.4(19) . . ?
O51 C80 Mo12 63.4(10) . 2_657 ?
O51 C80 O52 118.5(17) . . ?
O52 C80 C76 120.1(18) . . ?
O52 C80 Mo12 55.3(10) . 2_657 ?
O61 C81 C82 116(2) . . ?
O62 C81 C82 121(2) . . ?
O62 C81 O61 123(2) . . ?
C81 C82 C87 119(2) . . ?
C83 C82 C81 120(2) . . ?
C83 C82 C87 121(2) . . ?
C82 C83 H83 121.9 . . ?
C82 C83 C84 116(2) . . ?
C84 C83 H83 121.9 . . ?
C83 C84 C88 115(2) . . ?
C85 C84 C83 123(2) . . ?
C85 C84 C88 121(2) . . ?
C84 C85 H85 120.8 . . ?
C84 C85 C86 118(2) . . ?
C86 C85 H85 120.8 . . ?
C85 C86 C87 120(2) . . ?
C85 C86 N12 118(2) . . ?
C87 C86 N12 121(2) . . ?
C82 C87 H87 119.9 . . ?
C86 C87 C82 120(2) . . ?
C86 C87 H87 119.9 . . ?
O63 C88 C84 123(2) . . ?
O63 C88 O64 127(2) . . ?
O64 C88 C84 109.8(18) . . ?
O69 C89 C90 113.4(18) . . ?
O70 C89 C90 122(2) . . ?
O70 C89 O69 123(2) . . ?
C91 C90 C89 118(2) . . ?
C91 C90 C95 123(2) . . ?
C95 C90 C89 117(2) . . ?
C90 C91 H91 120.0 . . ?
C90 C91 C92 120(2) . . ?
C92 C91 H91 120.0 . . ?
C91 C92 C96 116(2) . . ?
C93 C92 C91 120(2) . . ?
C93 C92 C96 125(2) . . ?
C92 C93 H93 119.8 . . ?
C92 C93 C94 120(2) . . ?
C94 C93 H93 119.8 . . ?
C95 C94 C93 118(2) . . ?
N8 C94 C93 121(2) . . ?
N8 C94 C95 121(2) . . ?
C90 C95 C94 118(2) . . ?
C90 C95 H95 121.0 . . ?
C94 C95 H95 121.0 . . ?
O39 C96 C92 109.0(18) . . ?
O40 C96 C92 126(2) . . ?
O40 C96 O39 125(2) . . ?
O37 Mo7 Mo8 103.2(4) . . ?
O38 Mo7 Mo8 137.1(4) . . ?
O38 Mo7 O37 59.0(6) . . ?
O38 Mo7 O39 79.3(6) . . ?
O39 Mo7 Mo8 136.2(4) . . ?
O39 Mo7 O37 72.3(6) . . ?
O41 Mo7 Mo8 100.9(6) . . ?
O41 Mo7 O37 152.2(7) . . ?
O41 Mo7 O38 93.8(8) . . ?
O41 Mo7 O39 99.0(7) . . ?
O41 Mo7 O42 106.5(7) . . ?
O41 Mo7 O43 109.1(8) . . ?
O42 Mo7 Mo8 48.7(4) . . ?
O42 Mo7 O37 80.1(5) . . ?
O42 Mo7 O38 88.5(6) . . ?
O42 Mo7 O39 152.4(6) . . ?
O42 Mo7 O43 92.6(6) . . ?
O43 Mo7 Mo8 47.7(4) . . ?
O43 Mo7 O37 97.3(5) . . ?
O43 Mo7 O38 155.7(6) . . ?
O43 Mo7 O39 88.8(6) . . ?
O42 Mo8 Mo7 48.9(4) . . ?
O42 Mo8 O44 81.6(5) . . ?
O42 Mo8 O46 86.9(6) . . ?
O42 Mo8 O49 153.5(6) . . ?
O43 Mo8 Mo7 50.0(4) . . ?
O43 Mo8 O42 94.9(6) . . ?
O43 Mo8 O44 96.5(5) . . ?
O43 Mo8 O46 154.0(6) . . ?
O43 Mo8 O49 85.5(6) . . ?
O44 Mo8 Mo7 104.2(3) . . ?
O45 Mo8 Mo7 101.1(6) . . ?
O45 Mo8 O42 106.5(8) . . ?
O45 Mo8 O43 109.4(7) . . ?
O45 Mo8 O44 151.8(6) . . ?
O45 Mo8 O46 94.8(7) . . ?
O45 Mo8 O49 98.2(8) . . ?
O46 Mo8 Mo7 135.7(4) . . ?
O46 Mo8 O44 58.0(5) . . ?
O49 Mo8 Mo7 135.2(4) . . ?
O49 Mo8 O44 72.1(5) . . ?
O49 Mo8 O46 81.6(6) . . ?
O54 Mo9 Mo10 135.0(4) . . ?
O54 Mo9 O55 71.1(6) . . ?
O54 Mo9 O56 81.0(6) . . ?
O55 Mo9 Mo10 103.9(4) . . ?
O56 Mo9 Mo10 135.5(4) . . ?
O56 Mo9 O55 57.5(5) . . ?
O57 Mo9 Mo10 101.9(6) . . ?
O57 Mo9 O54 98.1(7) . . ?
O57 Mo9 O55 151.7(7) . . ?
O57 Mo9 O56 95.6(7) . . ?
O57 Mo9 O58 107.5(7) . . ?
O57 Mo9 O59 108.0(7) . . ?
O58 Mo9 Mo10 47.9(4) . . ?
O58 Mo9 O54 153.0(6) . . ?
O58 Mo9 O55 82.1(5) . . ?
O58 Mo9 O56 87.8(6) . . ?
O59 Mo9 Mo10 47.6(4) . . ?
O59 Mo9 O54 87.9(6) . . ?
O59 Mo9 O55 97.9(5) . . ?
O59 Mo9 O56 155.2(5) . . ?
O59 Mo9 O58 92.3(6) . . ?
Mo9 Mo10 C49 122.8(5) . 2_657 ?
O58 Mo10 C49 85.9(6) . 2_657 ?
O58 Mo10 Mo9 48.3(4) . . ?
O58 Mo10 O61 154.8(6) . . ?
O58 Mo10 O71 82.3(5) . 2_657 ?
O58 Mo10 O72 86.8(6) . 2_657 ?
O59 Mo10 C49 123.0(6) . 2_657 ?
O59 Mo10 Mo9 47.6(4) . . ?
O59 Mo10 O58 92.6(6) . . ?
O59 Mo10 O61 87.1(6) . . ?
O59 Mo10 O71 94.8(5) . 2_657 ?
O59 Mo10 O72 153.0(6) . 2_657 ?
O60 Mo10 C49 124.9(6) . 2_657 ?
O60 Mo10 Mo9 101.8(5) . . ?
O60 Mo10 O58 104.8(7) . . ?
O60 Mo10 O59 110.6(7) . . ?
O60 Mo10 O61 98.9(7) . . ?
O60 Mo10 O71 153.0(6) . 2_657 ?
O60 Mo10 O72 95.7(7) . 2_657 ?
O61 Mo10 C49 73.3(7) . 2_657 ?
O61 Mo10 Mo9 134.4(4) . . ?
O61 Mo10 O71 72.6(6) . 2_657 ?
O61 Mo10 O72 82.3(6) . 2_657 ?
O71 Mo10 C49 28.5(5) 2_657 2_657 ?
O71 Mo10 Mo9 102.1(3) 2_657 . ?
O72 Mo10 C49 30.0(5) 2_657 2_657 ?
O72 Mo10 Mo9 134.5(4) 2_657 . ?
O72 Mo10 O71 58.3(5) 2_657 2_657 ?
Mo12 Mo11 C64 122.8(5) . 2_657 ?
O47 Mo11 C64 28.6(5) 2_657 2_657 ?
O47 Mo11 Mo12 104.2(3) 2_657 . ?
O48 Mo11 C64 30.0(6) 2_657 2_657 ?
O48 Mo11 Mo12 133.6(4) 2_657 . ?
O48 Mo11 O47 58.6(5) 2_657 2_657 ?
O64 Mo11 C64 74.5(6) . 2_657 ?
O64 Mo11 Mo12 136.8(5) . . ?
O64 Mo11 O47 72.1(6) . 2_657 ?
O64 Mo11 O48 82.5(6) . 2_657 ?
O65 Mo11 C64 123.1(7) . 2_657 ?
O65 Mo11 Mo12 101.2(6) . . ?
O65 Mo11 O47 151.1(6) . 2_657 ?
O65 Mo11 O48 93.6(7) . 2_657 ?
O65 Mo11 O64 98.2(7) . . ?
O65 Mo11 O66 109.1(7) . . ?
O65 Mo11 O67 105.5(7) . . ?
O66 Mo11 C64 126.6(6) . 2_657 ?
O66 Mo11 Mo12 48.5(4) . . ?
O66 Mo11 O47 98.1(5) . 2_657 ?
O66 Mo11 O48 156.6(5) . 2_657 ?
O66 Mo11 O64 88.7(6) . . ?
O66 Mo11 O67 93.5(6) . . ?
O67 Mo11 C64 83.6(6) . 2_657 ?
O67 Mo11 Mo12 48.3(4) . . ?
O67 Mo11 O47 82.0(5) . 2_657 ?
O67 Mo11 O48 85.5(6) . 2_657 ?
O67 Mo11 O64 154.0(6) . . ?
Mo11 Mo12 C80 122.4(5) . 2_657 ?
O51 Mo12 C80 29.2(6) 2_657 2_657 ?
O51 Mo12 Mo11 101.3(4) 2_657 . ?
O52 Mo12 C80 29.2(6) 2_657 2_657 ?
O52 Mo12 Mo11 135.2(4) 2_657 . ?
O52 Mo12 O51 58.3(5) 2_657 2_657 ?
O66 Mo12 C80 123.4(6) . 2_657 ?
O66 Mo12 Mo11 48.3(4) . . ?
O66 Mo12 O51 94.5(5) . 2_657 ?
O66 Mo12 O52 152.4(6) . 2_657 ?
O66 Mo12 O69 88.2(7) . . ?
O67 Mo12 C80 85.1(6) . 2_657 ?
O67 Mo12 Mo11 48.4(4) . . ?
O67 Mo12 O51 81.5(5) . 2_657 ?
O67 Mo12 O52 87.4(6) . 2_657 ?
O67 Mo12 O66 93.4(6) . . ?
O67 Mo12 O69 153.8(6) . . ?
O68 Mo12 C80 126.5(8) . 2_657 ?
O68 Mo12 Mo11 101.6(6) . . ?
O68 Mo12 O51 155.0(7) . 2_657 ?
O68 Mo12 O52 97.9(7) . 2_657 ?
O68 Mo12 O66 108.2(7) . . ?
O68 Mo12 O67 106.8(7) . . ?
O68 Mo12 O69 97.5(8) . . ?
O69 Mo12 C80 72.4(6) . 2_657 ?
O69 Mo12 Mo11 136.1(5) . . ?
O69 Mo12 O51 72.3(6) . 2_657 ?
O69 Mo12 O52 79.5(6) . 2_657 ?
C54 N7 H7A 120.0 . . ?
C54 N7 H7B 120.0 . . ?
H7A N7 H7B 120.0 . . ?
C94 N8 H8A 120.0 . . ?
C94 N8 H8B 120.0 . . ?
H8A N8 H8B 120.0 . . ?
C62 N9 H9A 120.0 . . ?
C62 N9 H9B 120.0 . . ?
H9A N9 H9B 120.0 . . ?
C70 N10 H10A 120.0 . . ?
C70 N10 H10B 120.0 . . ?
H10A N10 H10B 120.0 . . ?
C78 N11 H11A 120.0 . . ?
C78 N11 H11B 120.0 . . ?
H11A N11 H11B 120.0 . . ?
C86 N12 H12A 120.0 . . ?
C86 N12 H12B 120.0 . . ?
H12A N12 H12B 120.0 . . ?
C56 O37 Mo7 84.3(12) . . ?
C56 O38 Mo7 97.8(13) . . ?
C96 O39 Mo7 132.1(14) . . ?
Mo8 O42 Mo7 82.3(5) . . ?
Mo8 O43 Mo7 82.3(5) . . ?
C57 O44 Mo8 86.2(12) . . ?
C57 O46 Mo8 94.9(13) . . ?
C64 O47 Mo11 88.1(12) . 2_657 ?
C64 O48 Mo11 94.8(12) . 2_657 ?
C65 O49 Mo8 133.4(14) . . ?
C80 O51 Mo12 87.5(12) . 2_657 ?
C80 O52 Mo12 95.5(11) . 2_657 ?
C72 O54 Mo9 132.0(14) . . ?
C73 O55 Mo9 85.1(12) . . ?
C73 O56 Mo9 97.9(13) . . ?
Mo10 O58 Mo9 83.8(6) . . ?
Mo10 O59 Mo9 84.8(6) . . ?
C81 O61 Mo10 131.4(14) . . ?
C88 O64 Mo11 132.2(14) . . ?
Mo11 O66 Mo12 83.2(5) . . ?
Mo12 O67 Mo11 83.3(6) . . ?
C89 O69 Mo12 127.1(13) . . ?
C49 O71 Mo10 87.4(12) . 2_657 ?
C49 O72 Mo10 93.3(12) . 2_657 ?

loop_
_geom_bond_atom_site_label_1
_geom_bond_atom_site_label_2
_geom_bond_distance
_geom_bond_site_symmetry_2
_geom_bond_publ_flag
C1 C2 1.42(3) . ?
C1 O1 1.26(2) . ?
C1 O2 1.28(2) . ?
C2 C3 1.38(3) . ?
C2 C7 1.45(3) . ?
C3 H3 0.9500 . ?
C3 C4 1.44(3) . ?
C4 C5 1.41(3) . ?
C4 N1 1.40(3) . ?
C5 H5 0.9500 . ?
C5 C6 1.38(3) . ?
C6 C7 1.37(3) . ?
C6 C8 1.46(3) . ?
C7 H7 0.9500 . ?
C8 O3 1.25(2) . ?
C8 O4 1.32(3) . ?
C9 C10 1.51(3) . ?
C9 O11 1.28(3) . ?
C9 O12 1.25(3) . ?
C10 C11 1.35(3) . ?
C10 C15 1.36(3) . ?
C11 H11 0.9500 . ?
C11 C12 1.41(4) . ?
C12 C13 1.42(4) . ?
C12 N3 1.35(4) . ?
C13 H13 0.9500 . ?
C13 C14 1.36(3) . ?
C14 C15 1.36(3) . ?
C14 C16 1.43(3) . ?
C15 H15 0.9500 . ?
C16 O13 1.31(3) . ?
C16 O14 1.27(3) . ?
C17 C18 1.49(3) . ?
C17 O19 1.31(2) . ?
C17 O20 1.20(2) . ?
C18 C19 1.36(3) . ?
C18 C23 1.38(3) . ?
C19 H19 0.9500 . ?
C19 C20 1.45(3) . ?
C20 C21 1.42(3) . ?
C20 N4 1.39(3) . ?
C21 H21 0.9500 . ?
C21 C22 1.33(3) . ?
C22 C23 1.45(3) . ?
C22 C24 1.51(3) . ?
C23 H23 0.9500 . ?
C24 O21 1.17(3) . ?
C24 O22 1.32(3) . ?
C25 C26 1.43(3) . ?
C25 O23 1.27(3) . ?
C25 O24 1.34(3) . ?
C26 C27 1.45(3) . ?
C26 C31 1.37(3) . ?
C27 H27 0.9500 . ?
C27 C28 1.41(3) . ?
C28 C29 1.39(3) . ?
C28 C32 1.49(3) . ?
C29 H29 0.9500 . ?
C29 C30 1.31(3) . ?
C30 C31 1.40(3) . ?
C30 N5 1.43(3) . ?
C31 H31 0.9500 . ?
C32 Mo2 2.60(2) 2_766 ?
C32 O25 1.28(3) . ?
C32 O26 1.23(3) . ?
C33 C34 1.48(3) . ?
C33 O30 1.24(3) . ?
C33 O32 1.31(2) . ?
C34 C35 1.36(3) . ?
C34 C39 1.37(3) . ?
C35 H35 0.9500 . ?
C35 C36 1.39(3) . ?
C36 C37 1.41(3) . ?
C36 N6 1.40(2) . ?
C37 H37 0.9500 . ?
C37 C38 1.40(3) . ?
C38 C39 1.45(3) . ?
C38 C40 1.52(3) . ?
C39 H39 0.9500 . ?
C40 Mo3 2.563(19) 2_766 ?
C40 O35 1.24(2) . ?
C40 O36 1.26(2) . ?
C41 C42 1.52(3) . ?
C41 O33 1.24(3) . ?
C41 O34 1.24(3) . ?
C42 C43 1.34(3) . ?
C42 C47 1.39(3) . ?
C43 H43 0.9500 . ?
C43 C44 1.43(3) . ?
C44 C45 1.43(3) . ?
C44 N2 1.35(3) . ?
C45 H45 0.9500 . ?
C45 C46 1.32(3) . ?
C46 C47 1.42(3) . ?
C46 C48 1.51(3) . ?
C47 H47 0.9500 . ?
C48 O5 1.27(2) . ?
C48 O6 1.27(3) . ?
Mo1 Mo2 2.558(2) . ?
Mo1 O3 2.150(13) . ?
Mo1 O4 2.414(13) . ?
Mo1 O5 2.056(15) . ?
Mo1 O7 1.919(14) . ?
Mo1 O8 1.954(14) . ?
Mo1 O9 1.643(17) . ?
Mo2 O7 1.949(14) . ?
Mo2 O8 1.913(14) . ?
Mo2 O10 1.660(15) . ?
Mo2 O11 2.084(16) . ?
Mo2 O25 2.330(13) 2_766 ?
Mo2 O26 2.135(15) 2_766 ?
Mo3 Mo4 2.553(2) . ?
Mo3 O13 2.099(15) . ?
Mo3 O15 1.689(13) . ?
Mo3 O16 1.940(14) . ?
Mo3 O17 1.898(13) . ?
Mo3 O35 2.334(14) 2_766 ?
Mo3 O36 2.186(12) 2_766 ?
Mo4 O1 2.375(14) 2_766 ?
Mo4 O2 2.147(14) 2_766 ?
Mo4 O16 1.959(14) . ?
Mo4 O17 1.904(13) . ?
Mo4 O18 1.688(14) . ?
Mo4 O19 2.049(14) . ?
Mo5 Mo6 2.548(2) . ?
Mo5 O22 2.097(16) . ?
Mo5 O23 2.408(14) . ?
Mo5 O24 2.097(15) . ?
Mo5 O27 1.654(13) . ?
Mo5 O28 1.924(14) . ?
Mo5 O29 1.890(14) . ?
Mo6 O28 1.957(14) . ?
Mo6 O29 1.902(14) . ?
Mo6 O30 2.380(13) . ?
Mo6 O31 1.664(13) . ?
Mo6 O32 2.155(12) . ?
Mo6 O33 2.130(14) . ?
N1 H1A 0.8800 . ?
N1 H1B 0.8800 . ?
N2 H2A 0.8800 . ?
N2 H2B 0.8800 . ?
N3 H3A 0.8800 . ?
N3 H3B 0.8800 . ?
N4 H4A 0.8800 . ?
N4 H4B 0.8800 . ?
N5 H5A 0.8800 . ?
N5 H5B 0.8800 . ?
N6 H6A 0.8800 . ?
N6 H6B 0.8800 . ?
C1S H1SA 0.9800 . ?
C1S H1SB 0.9800 . ?
C1S H1SC 0.9800 . ?
C1S C2S 1.44(5) . ?
C2S H2SA 0.9900 . ?
C2S H2SB 0.9900 . ?
C2S N5S 1.44(3) . ?
C3S H3SA 0.9900 . ?
C3S H3SB 0.9900 . ?
C3S C4S 1.46(4) . ?
C3S N5S 1.52(3) . ?
C4S H4SA 0.9800 . ?
C4S H4SB 0.9800 . ?
C4S H4SC 0.9800 . ?
N5S H5SA 0.9100 . ?
N5S H5SB 0.9100 . ?
C5S H5SC 0.9800 . ?
C5S H5SD 0.9800 . ?
C5S H5SE 0.9800 . ?
C5S C6S 1.63(3) . ?
C6S H6SA 0.9900 . ?
C6S H6SB 0.9900 . ?
C6S N6S 1.56(5) . ?
C7S H7SA 0.9900 . ?
C7S H7SB 0.9900 . ?
C7S C8S 1.60(5) . ?
C7S N6S 1.40(4) . ?
C8S H8SA 0.9800 . ?
C8S H8SB 0.9800 . ?
C8S H8SC 0.9800 . ?
N6S H6SC 0.9100 . ?
N6S H6SD 0.9100 . ?
C9S H9SA 0.9800 . ?
C9S H9SB 0.9800 . ?
C9S H9SC 0.9800 . ?
C9S C10S 1.46(4) . ?
C10S H10C 0.9900 . ?
C10S H10D 0.9900 . ?
C10S N4S 1.49(3) . ?
C11S H11C 0.9900 . ?
C11S H11D 0.9900 . ?
C11S C12S 1.47(3) . ?
C11S N4S 1.48(3) . ?
C12S H12C 0.9800 . ?
C12S H12D 0.9800 . ?
C12S H12E 0.9800 . ?
N4S H4SD 0.9100 . ?
N4S H4SE 0.9100 . ?
C13S H13A 0.9800 . ?
C13S H13B 0.9800 . ?
C13S H13C 0.9800 . ?
C13S C14S 1.50(5) . ?
C14S H14A 0.9900 . ?
C14S H14B 0.9900 . ?
C14S N3S 1.48(4) . ?
C15S H15A 0.9900 . ?
C15S H15B 0.9900 . ?
C15S C16S 1.49(6) . ?
C15S N3S 1.51(4) . ?
C16S H16A 0.9800 . ?
C16S H16B 0.9800 . ?
C16S H16C 0.9800 . ?
N3S H3SC 0.9100 . ?
N3S H3SD 0.9100 . ?
C17S H17A 0.9800 . ?
C17S H17B 0.9800 . ?
C17S H17C 0.9800 . ?
C17S C18S 1.56(4) . ?
C18S H18A 0.9900 . ?
C18S H18B 0.9900 . ?
C18S N2S 1.50(3) . ?
C19S H19A 0.9900 . ?
C19S H19B 0.9900 . ?
C19S C20S 1.56(4) . ?
C19S N2S 1.53(3) . ?
C20S H20A 0.9800 . ?
C20S H20B 0.9800 . ?
C20S H20C 0.9800 . ?
N2S H2SC 0.9100 . ?
N2S H2SD 0.9100 . ?
C21S H21A 0.9800 . ?
C21S H21B 0.9800 . ?
C21S H21C 0.9800 . ?
C21S C22S 1.46(5) . ?
C22S H22A 0.9900 . ?
C22S H22B 0.9900 . ?
C22S N1S 1.52(4) . ?
C23S H23A 0.9900 . ?
C23S H23B 0.9900 . ?
C23S C24S 1.43(5) . ?
C23S N1S 1.51(3) . ?
C24S H24A 0.9800 . ?
C24S H24B 0.9800 . ?
C24S H24C 0.9800 . ?
N1S H1SD 0.9100 . ?
N1S H1SE 0.9100 . ?
C49 C50 1.46(3) . ?
C49 Mo10 2.62(2) 2_657 ?
C49 O71 1.25(2) . ?
C49 O72 1.31(2) . ?
C50 C51 1.40(3) . ?
C50 C55 1.37(3) . ?
C51 H51 0.9500 . ?
C51 C52 1.38(3) . ?
C52 C53 1.36(3) . ?
C52 C56 1.51(3) . ?
C53 H53 0.9500 . ?
C53 C54 1.40(3) . ?
C54 C55 1.41(3) . ?
C54 N7 1.39(3) . ?
C55 H55 0.9500 . ?
C56 O37 1.25(3) . ?
C56 O38 1.37(3) . ?
C57 C58 1.50(3) . ?
C57 O44 1.26(2) . ?
C57 O46 1.29(3) . ?
C58 C59 1.38(3) . ?
C58 C63 1.37(3) . ?
C59 H59 0.9500 . ?
C59 C60 1.34(3) . ?
C60 C61 1.40(3) . ?
C60 C64 1.49(3) . ?
C61 H61 0.9500 . ?
C61 C62 1.41(3) . ?
C62 C63 1.40(3) . ?
C62 N9 1.38(3) . ?
C63 H63 0.9500 . ?
C64 Mo11 2.63(2) 2_657 ?
C64 O47 1.26(2) . ?
C64 O48 1.32(2) . ?
C65 C66 1.54(3) . ?
C65 O49 1.34(3) . ?
C65 O50 1.18(3) . ?
C66 C67 1.35(3) . ?
C66 C71 1.37(3) . ?
C67 H67 0.9500 . ?
C67 C68 1.38(3) . ?
C68 C69 1.36(3) . ?
C68 C72 1.54(3) . ?
C69 H69 0.9500 . ?
C69 C70 1.41(3) . ?
C70 C71 1.42(3) . ?
C70 N10 1.37(3) . ?
C71 H71 0.9500 . ?
C72 O53 1.16(3) . ?
C72 O54 1.31(3) . ?
C73 C74 1.49(3) . ?
C73 O55 1.25(3) . ?
C73 O56 1.29(2) . ?
C74 C75 1.36(3) . ?
C74 C79 1.40(3) . ?
C75 H75 0.9500 . ?
C75 C76 1.38(3) . ?
C76 C77 1.38(3) . ?
C76 C80 1.49(3) . ?
C77 H77 0.9500 . ?
C77 C78 1.43(3) . ?
C78 C79 1.35(3) . ?
C78 N11 1.35(3) . ?
C79 H79 0.9500 . ?
C80 Mo12 2.61(2) 2_657 ?
C80 O51 1.27(2) . ?
C80 O52 1.28(3) . ?
C81 C82 1.43(3) . ?
C81 O61 1.25(3) . ?
C81 O62 1.24(3) . ?
C82 C83 1.38(3) . ?
C82 C87 1.43(3) . ?
C83 H83 0.9500 . ?
C83 C84 1.45(3) . ?
C84 C85 1.39(3) . ?
C84 C88 1.53(3) . ?
C85 H85 0.9500 . ?
C85 C86 1.39(3) . ?
C86 C87 1.40(3) . ?
C86 N12 1.41(3) . ?
C87 H87 0.9500 . ?
C88 O63 1.15(3) . ?
C88 O64 1.34(3) . ?
C89 C90 1.55(3) . ?
C89 O69 1.35(3) . ?
C89 O70 1.22(2) . ?
C90 C91 1.37(3) . ?
C90 C95 1.39(3) . ?
C91 H91 0.9500 . ?
C91 C92 1.41(3) . ?
C92 C93 1.38(3) . ?
C92 C96 1.43(3) . ?
C93 H93 0.9500 . ?
C93 C94 1.47(3) . ?
C94 C95 1.43(3) . ?
C94 N8 1.36(3) . ?
C95 H95 0.9500 . ?
C96 O39 1.35(3) . ?
C96 O40 1.20(3) . ?
Mo7 Mo8 2.554(2) . ?
Mo7 O37 2.452(15) . ?
Mo7 O38 2.081(16) . ?
Mo7 O39 2.088(15) . ?
Mo7 O41 1.668(17) . ?
Mo7 O42 1.943(14) . ?
Mo7 O43 1.975(14) . ?
Mo8 O42 1.938(14) . ?
Mo8 O43 1.908(14) . ?
Mo8 O44 2.375(13) . ?
Mo8 O45 1.652(15) . ?
Mo8 O46 2.168(14) . ?
Mo8 O49 2.053(16) . ?
Mo9 Mo10 2.561(2) . ?
Mo9 O54 2.078(13) . ?
Mo9 O55 2.408(12) . ?
Mo9 O56 2.110(15) . ?
Mo9 O57 1.661(15) . ?
Mo9 O58 1.923(14) . ?
Mo9 O59 1.900(14) . ?
Mo10 O58 1.913(14) . ?
Mo10 O59 1.899(14) . ?
Mo10 O60 1.674(14) . ?
Mo10 O61 2.140(14) . ?
Mo10 O71 2.360(13) 2_657 ?
Mo10 O72 2.194(16) 2_657 ?
Mo11 Mo12 2.562(2) . ?
Mo11 O47 2.347(13) 2_657 ?
Mo11 O48 2.165(14) 2_657 ?
Mo11 O64 2.083(14) . ?
Mo11 O65 1.658(14) . ?
Mo11 O66 1.928(14) . ?
Mo11 O67 1.930(14) . ?
Mo12 O51 2.335(12) 2_657 ?
Mo12 O52 2.156(14) 2_657 ?
Mo12 O66 1.934(13) . ?
Mo12 O67 1.926(14) . ?
Mo12 O68 1.649(16) . ?
Mo12 O69 2.072(14) . ?
N7 H7A 0.8800 . ?
N7 H7B 0.8800 . ?
N8 H8A 0.8800 . ?
N8 H8B 0.8800 . ?
N9 H9A 0.8800 . ?
N9 H9B 0.8800 . ?
N10 H10A 0.8800 . ?
N10 H10B 0.8800 . ?
N11 H11A 0.8800 . ?
N11 H11B 0.8800 . ?
N12 H12A 0.8800 . ?
N12 H12B 0.8800 . ?

loop_
_geom_torsion_atom_site_label_1
_geom_torsion_atom_site_label_2
_geom_torsion_atom_site_label_3
_geom_torsion_atom_site_label_4
_geom_torsion
_geom_torsion_site_symmetry_1
_geom_torsion_site_symmetry_2
_geom_torsion_site_symmetry_3
_geom_torsion_site_symmetry_4
_geom_torsion_publ_flag
C1 C2 C3 C4 180(2) . . . . ?
C1 C2 C7 C6 180(2) . . . . ?
C2 C1 O1 Mo4 174.2(18) . . . 2_766 ?
C2 C1 O2 Mo4 -173.4(16) . . . 2_766 ?
C2 C3 C4 C5 -1(4) . . . . ?
C2 C3 C4 N1 177(3) . . . . ?
C3 C2 C7 C6 -3(3) . . . . ?
C3 C4 C5 C6 0(4) . . . . ?
C4 C5 C6 C7 -1(4) . . . . ?
C4 C5 C6 C8 179(2) . . . . ?
C5 C6 C7 C2 2(3) . . . . ?
C5 C6 C8 O3 -18(3) . . . . ?
C5 C6 C8 O4 158(2) . . . . ?
C6 C8 O3 Mo1 -169.2(18) . . . . ?
C6 C8 O4 Mo1 170.8(19) . . . . ?
C7 C2 C3 C4 2(3) . . . . ?
C7 C6 C8 O3 161(2) . . . . ?
C7 C6 C8 O4 -22(3) . . . . ?
C8 C6 C7 C2 -177.6(19) . . . . ?
C9 C10 C11 C12 173(3) . . . . ?
C9 C10 C15 C14 -178(2) . . . . ?
C10 C9 O11 Mo2 -160.0(14) . . . . ?
C10 C11 C12 C13 9(5) . . . . ?
C10 C11 C12 N3 180(3) . . . . ?
C11 C10 C15 C14 2(4) . . . . ?
C11 C12 C13 C14 -6(5) . . . . ?
C12 C13 C14 C15 1(4) . . . . ?
C12 C13 C14 C16 -175(3) . . . . ?
C13 C14 C15 C10 1(3) . . . . ?
C13 C14 C16 O13 -14(3) . . . . ?
C13 C14 C16 O14 168(2) . . . . ?
C14 C16 O13 Mo3 159.6(15) . . . . ?
C15 C10 C11 C12 -7(5) . . . . ?
C15 C14 C16 O13 170.1(19) . . . . ?
C15 C14 C16 O14 -8(3) . . . . ?
C16 C14 C15 C10 177(2) . . . . ?
C17 C18 C19 C20 175(2) . . . . ?
C17 C18 C23 C22 179.7(18) . . . . ?
C18 C17 O19 Mo4 -160.9(13) . . . . ?
C18 C19 C20 C21 8(4) . . . . ?
C18 C19 C20 N4 179(3) . . . . ?
C19 C18 C23 C22 0(3) . . . . ?
C19 C20 C21 C22 -5(4) . . . . ?
C20 C21 C22 C23 1(4) . . . . ?
C20 C21 C22 C24 -176(2) . . . . ?
C21 C22 C23 C18 2(3) . . . . ?
C21 C22 C24 O21 178(2) . . . . ?
C21 C22 C24 O22 -9(3) . . . . ?
C22 C24 O22 Mo5 157.6(14) . . . . ?
C23 C18 C19 C20 -5(4) . . . . ?
C23 C22 C24 O21 1(3) . . . . ?
C23 C22 C24 O22 173.8(18) . . . . ?
C24 C22 C23 C18 179.0(18) . . . . ?
C25 C26 C27 C28 178.7(18) . . . . ?
C25 C26 C31 C30 -176(2) . . . . ?
C26 C25 O23 Mo5 168(2) . . . . ?
C26 C25 O24 Mo5 -166.9(17) . . . . ?
C26 C27 C28 C29 4(3) . . . . ?
C26 C27 C28 C32 179.8(17) . . . . ?
C27 C26 C31 C30 6(3) . . . . ?
C27 C28 C29 C30 -6(3) . . . . ?
C27 C28 C32 O25 -26(3) . . . . ?
C27 C28 C32 O26 149(2) . . . . ?
C28 C29 C30 C31 9(4) . . . . ?
C28 C29 C30 N5 176(2) . . . . ?
C28 C32 O25 Mo2 170.0(18) . . . 2_766 ?
C28 C32 O26 Mo2 -169.3(18) . . . 2_766 ?
C29 C28 C32 O25 150(2) . . . . ?
C29 C28 C32 O26 -35(3) . . . . ?
C29 C30 C31 C26 -9(4) . . . . ?
C31 C26 C27 C28 -4(3) . . . . ?
C32 C28 C29 C30 178(2) . . . . ?
C33 C34 C35 C36 -178(2) . . . . ?
C33 C34 C39 C38 178.9(19) . . . . ?
C34 C33 O30 Mo6 -173(2) . . . . ?
C34 C33 O32 Mo6 172.3(17) . . . . ?
C34 C35 C36 C37 -1(3) . . . . ?
C34 C35 C36 N6 -176(2) . . . . ?
C35 C34 C39 C38 4(3) . . . . ?
C35 C36 C37 C38 3(3) . . . . ?
C36 C37 C38 C39 -2(3) . . . . ?
C36 C37 C38 C40 176.6(19) . . . . ?
C37 C38 C39 C34 -1(3) . . . . ?
C37 C38 C40 Mo3 74(8) . . . 2_766 ?
C37 C38 C40 O35 -159(2) . . . . ?
C37 C38 C40 O36 26(3) . . . . ?
C38 C40 O35 Mo3 -170.2(18) . . . 2_766 ?
C38 C40 O36 Mo3 170.3(15) . . . 2_766 ?
C39 C34 C35 C36 -3(3) . . . . ?
C39 C38 C40 Mo3 -107(7) . . . 2_766 ?
C39 C38 C40 O35 19(3) . . . . ?
C39 C38 C40 O36 -155.2(19) . . . . ?
C40 C38 C39 C34 179.8(19) . . . . ?
C40 Mo3 O17 Mo4 -105.9(7) 2_766 . . . ?
C41 C42 C43 C44 -180(2) . . . . ?
C41 C42 C47 C46 -179.1(19) . . . . ?
C42 C41 O33 Mo6 -158.0(14) . . . . ?
C42 C43 C44 C45 -4(3) . . . . ?
C42 C43 C44 N2 177(2) . . . . ?
C43 C42 C47 C46 -1(3) . . . . ?
C43 C44 C45 C46 4(3) . . . . ?
C44 C45 C46 C47 -3(4) . . . . ?
C44 C45 C46 C48 179(2) . . . . ?
C45 C46 C47 C42 2(3) . . . . ?
C45 C46 C48 O5 -5(3) . . . . ?
C45 C46 C48 O6 175(2) . . . . ?
C46 C48 O5 Mo1 167.8(15) . . . . ?
C47 C42 C43 C44 3(4) . . . . ?
C47 C46 C48 O5 178(2) . . . . ?
C47 C46 C48 O6 -2(3) . . . . ?
C48 C46 C47 C42 179.0(19) . . . . ?
N1 C4 C5 C6 -178(3) . . . . ?
N2 C44 C45 C46 -177(2) . . . . ?
N3 C12 C13 C14 -176(3) . . . . ?
N4 C20 C21 C22 -177(3) . . . . ?
N5 C30 C31 C26 -177(2) . . . . ?
N6 C36 C37 C38 178(2) . . . . ?
O1 C1 C2 C3 151(2) . . . . ?
O1 C1 C2 C7 -32(3) . . . . ?
O1 C1 O2 Mo4 7.4(17) . . . 2_766 ?
O2 C1 C2 C3 -28(3) . . . . ?
O2 C1 C2 C7 149.2(19) . . . . ?
O2 C1 O1 Mo4 -6.6(16) . . . 2_766 ?
O3 C8 O4 Mo1 -12.6(18) . . . . ?
O4 C8 O3 Mo1 14(2) . . . . ?
O6 C48 O5 Mo1 -12(4) . . . . ?
O11 C9 C10 C11 5(3) . . . . ?
O11 C9 C10 C15 -175(2) . . . . ?
O12 C9 C10 C11 -177(3) . . . . ?
O12 C9 C10 C15 3(3) . . . . ?
O12 C9 O11 Mo2 22(3) . . . . ?
O13 Mo3 O17 Mo4 -174.7(6) . . . . ?
O14 C16 O13 Mo3 -22(3) . . . . ?
O15 Mo3 O17 Mo4 88.6(7) . . . . ?
O16 Mo3 O17 Mo4 -21.0(6) . . . . ?
O19 C17 C18 C19 8(3) . . . . ?
O19 C17 C18 C23 -171.1(18) . . . . ?
O20 C17 C18 C19 -179(2) . . . . ?
O20 C17 C18 C23 1(3) . . . . ?
O20 C17 O19 Mo4 27(3) . . . . ?
O21 C24 O22 Mo5 -30(3) . . . . ?
O22 Mo5 O29 Mo6 -174.6(6) . . . . ?
O23 C25 C26 C27 -13(3) . . . . ?
O23 C25 C26 C31 170(2) . . . . ?
O23 C25 O24 Mo5 7(2) . . . . ?
O23 Mo5 O29 Mo6 -103.0(5) . . . . ?
O24 C25 C26 C27 160.9(18) . . . . ?
O24 C25 C26 C31 -17(3) . . . . ?
O24 C25 O23 Mo5 -6.4(18) . . . . ?
O24 Mo5 O29 Mo6 -109.8(12) . . . . ?
O25 C32 O26 Mo2 6(2) . . . 2_766 ?
O26 C32 O25 Mo2 -6(2) . . . 2_766 ?
O27 Mo5 O29 Mo6 86.8(7) . . . . ?
O28 Mo5 O29 Mo6 -23.2(6) . . . . ?
O30 C33 C34 C35 -159(2) . . . . ?
O30 C33 C34 C39 26(3) . . . . ?
O30 C33 O32 Mo6 -9(2) . . . . ?
O32 C33 C34 C35 19(3) . . . . ?
O32 C33 C34 C39 -156(2) . . . . ?
O32 C33 O30 Mo6 8.3(19) . . . . ?
O33 C41 C42 C43 11(3) . . . . ?
O33 C41 C42 C47 -171(2) . . . . ?
O34 C41 C42 C43 -174(2) . . . . ?
O34 C41 C42 C47 3(3) . . . . ?
O34 C41 O33 Mo6 29(4) . . . . ?
O35 C40 O36 Mo3 -4(2) . . . 2_766 ?
O35 Mo3 O17 Mo4 -102.5(5) 2_766 . . . ?
O36 C40 O35 Mo3 4(2) . . . 2_766 ?
O36 Mo3 O17 Mo4 -109.6(12) 2_766 . . . ?
C1S C2S N5S C3S -178(3) . . . . ?
C4S C3S N5S C2S -73(3) . . . . ?
C5S C6S N6S C7S 176(3) . . . . ?
C8S C7S N6S C6S -177(3) . . . . ?
C9S C10S N4S C11S 178(3) . . . . ?
C12S C11S N4S C10S -65(3) . . . . ?
C13S C14S N3S C15S -76(4) . . . . ?
C16S C15S N3S C14S 178(3) . . . . ?
C17S C18S N2S C19S 179(3) . . . . ?
C20S C19S N2S C18S -70(4) . . . . ?
C21S C22S N1S C23S -173(4) . . . . ?
C24S C23S N1S C22S -65(5) . . . . ?
C49 C50 C51 C52 178.4(19) . . . . ?
C49 C50 C55 C54 175(2) . . . . ?
C49 Mo10 O59 Mo9 -106.3(7) 2_657 . . . ?
C50 C49 O71 Mo10 -173(2) . . . 2_657 ?
C50 C49 O72 Mo10 172.3(18) . . . 2_657 ?
C50 C51 C52 C53 6(3) . . . . ?
C50 C51 C52 C56 -177.4(19) . . . . ?
C51 C50 C55 C54 -2(4) . . . . ?
C51 C52 C53 C54 -1(3) . . . . ?
C51 C52 C56 O37 16(3) . . . . ?
C51 C52 C56 O38 -155.1(19) . . . . ?
C52 C53 C54 C55 -6(3) . . . . ?
C52 C53 C54 N7 -179(2) . . . . ?
C52 C56 O37 Mo7 -168(2) . . . . ?
C52 C56 O38 Mo7 167.5(16) . . . . ?
C53 C52 C56 O37 -168(2) . . . . ?
C53 C52 C56 O38 21(3) . . . . ?
C53 C54 C55 C50 7(4) . . . . ?
C55 C50 C51 C52 -5(3) . . . . ?
C56 C52 C53 C54 -177(2) . . . . ?
C57 C58 C59 C60 177.2(18) . . . . ?
C57 C58 C63 C62 -177.1(19) . . . . ?
C58 C57 O44 Mo8 168.0(18) . . . . ?
C58 C57 O46 Mo8 -167.4(16) . . . . ?
C58 C59 C60 C61 2(3) . . . . ?
C58 C59 C60 C64 179.8(18) . . . . ?
C59 C58 C63 C62 2(3) . . . . ?
C59 C60 C61 C62 -2(3) . . . . ?
C59 C60 C64 O47 -22(3) . . . . ?
C59 C60 C64 O48 152(2) . . . . ?
C60 C61 C62 C63 2(3) . . . . ?
C60 C61 C62 N9 -177(2) . . . . ?
C60 C64 O47 Mo11 171.7(18) . . . 2_657 ?
C60 C64 O48 Mo11 -171.5(17) . . . 2_657 ?
C61 C60 C64 O47 155.7(19) . . . . ?
C61 C60 C64 O48 -30(3) . . . . ?
C61 C62 C63 C58 -2(3) . . . . ?
C63 C58 C59 C60 -2(3) . . . . ?
C64 C60 C61 C62 -179.7(18) . . . . ?
C65 C66 C67 C68 -177(2) . . . . ?
C65 C66 C71 C70 -180(2) . . . . ?
C66 C65 O49 Mo8 158.4(14) . . . . ?
C66 C67 C68 C69 -7(4) . . . . ?
C66 C67 C68 C72 180(2) . . . . ?
C67 C66 C71 C70 -7(4) . . . . ?
C67 C68 C69 C70 0(3) . . . . ?
C67 C68 C72 O53 -3(3) . . . . ?
C67 C68 C72 O54 -179.6(19) . . . . ?
C68 C69 C70 C71 3(3) . . . . ?
C68 C69 C70 N10 179(2) . . . . ?
C68 C72 O54 Mo9 -168.3(14) . . . . ?
C69 C68 C72 O53 -176(2) . . . . ?
C69 C68 C72 O54 7(3) . . . . ?
C69 C70 C71 C66 1(3) . . . . ?
C71 C66 C67 C68 10(4) . . . . ?
C72 C68 C69 C70 173(2) . . . . ?
C73 C74 C75 C76 179(2) . . . . ?
C73 C74 C79 C78 179(2) . . . . ?
C74 C73 O55 Mo9 -169(2) . . . . ?
C74 C73 O56 Mo9 167.8(17) . . . . ?
C74 C75 C76 C77 2(3) . . . . ?
C74 C75 C76 C80 -178(2) . . . . ?
C75 C74 C79 C78 -2(3) . . . . ?
C75 C76 C77 C78 -3(4) . . . . ?
C75 C76 C80 O51 28(3) . . . . ?
C75 C76 C80 O52 -149(2) . . . . ?
C76 C77 C78 C79 1(4) . . . . ?
C76 C77 C78 N11 -176(2) . . . . ?
C76 C80 O51 Mo12 -171.9(19) . . . 2_657 ?
C76 C80 O52 Mo12 171.5(17) . . . 2_657 ?
C77 C76 C80 O51 -152(2) . . . . ?
C77 C76 C80 O52 31(3) . . . . ?
C77 C78 C79 C74 2(3) . . . . ?
C79 C74 C75 C76 1(3) . . . . ?
C80 C76 C77 C78 177(2) . . . . ?
C81 C82 C83 C84 177.6(18) . . . . ?
C81 C82 C87 C86 -177(2) . . . . ?
C82 C81 O61 Mo10 154.3(15) . . . . ?
C82 C83 C84 C85 7(3) . . . . ?
C82 C83 C84 C88 -177.9(18) . . . . ?
C83 C82 C87 C86 8(4) . . . . ?
C83 C84 C85 C86 -6(4) . . . . ?
C83 C84 C88 O63 17(3) . . . . ?
C83 C84 C88 O64 -167.4(18) . . . . ?
C84 C85 C86 C87 6(4) . . . . ?
C84 C85 C86 N12 179(3) . . . . ?
C84 C88 O64 Mo11 -162.7(14) . . . . ?
C85 C84 C88 O63 -168(2) . . . . ?
C85 C84 C88 O64 8(3) . . . . ?
C85 C86 C87 C82 -7(4) . . . . ?
C87 C82 C83 C84 -8(3) . . . . ?
C88 C84 C85 C86 179(2) . . . . ?
C89 C90 C91 C92 176(2) . . . . ?
C89 C90 C95 C94 -176(3) . . . . ?
C90 C89 O69 Mo12 158.7(16) . . . . ?
C90 C91 C92 C93 -4(4) . . . . ?
C90 C91 C92 C96 176(2) . . . . ?
C91 C90 C95 C94 -6(5) . . . . ?
C91 C92 C93 C94 2(4) . . . . ?
C91 C92 C96 O39 -171(2) . . . . ?
C91 C92 C96 O40 14(4) . . . . ?
C92 C93 C94 C95 -2(5) . . . . ?
C92 C93 C94 N8 -176(3) . . . . ?
C92 C96 O39 Mo7 -157.9(16) . . . . ?
C93 C92 C96 O39 8(4) . . . . ?
C93 C92 C96 O40 -166(3) . . . . ?
C93 C94 C95 C90 4(5) . . . . ?
C95 C90 C91 C92 6(4) . . . . ?
C96 C92 C93 C94 -178(3) . . . . ?
N7 C54 C55 C50 -180(2) . . . . ?
N8 C94 C95 C90 177(3) . . . . ?
N9 C62 C63 C58 177(2) . . . . ?
N10 C70 C71 C66 -176(2) . . . . ?
N11 C78 C79 C74 179(2) . . . . ?
N12 C86 C87 C82 180(3) . . . . ?
O37 C56 O38 Mo7 -4(2) . . . . ?
O38 C56 O37 Mo7 3.3(19) . . . . ?
O40 C96 O39 Mo7 17(3) . . . . ?
O44 C57 C58 C59 -15(3) . . . . ?
O44 C57 C58 C63 164(2) . . . . ?
O44 C57 O46 Mo8 8(2) . . . . ?
O46 C57 C58 C59 160.6(19) . . . . ?
O46 C57 C58 C63 -20(3) . . . . ?
O46 C57 O44 Mo8 -7.4(19) . . . . ?
O47 C64 O48 Mo11 3.1(19) . . . 2_657 ?
O48 C64 O47 Mo11 -2.8(18) . . . 2_657 ?
O49 C65 C66 C67 179(2) . . . . ?
O49 C65 C66 C71 -8(3) . . . . ?
O50 C65 C66 C67 -1(4) . . . . ?
O50 C65 C66 C71 172(2) . . . . ?
O50 C65 O49 Mo8 -21(4) . . . . ?
O51 C80 O52 Mo12 -5(2) . . . 2_657 ?
O52 C80 O51 Mo12 4.9(18) . . . 2_657 ?
O53 C72 O54 Mo9 15(4) . . . . ?
O55 C73 C74 C75 15(3) . . . . ?
O55 C73 C74 C79 -166(2) . . . . ?
O55 C73 O56 Mo9 -8(2) . . . . ?
O56 C73 C74 C75 -161(2) . . . . ?
O56 C73 C74 C79 18(3) . . . . ?
O56 C73 O55 Mo9 7.2(19) . . . . ?
O58 Mo10 O59 Mo9 -19.5(6) . . . . ?
O60 Mo10 O59 Mo9 87.4(7) . . . . ?
O61 C81 C82 C83 175.9(19) . . . . ?
O61 C81 C82 C87 1(3) . . . . ?
O61 Mo10 O59 Mo9 -174.2(6) . . . . ?
O62 C81 C82 C83 -11(3) . . . . ?
O62 C81 C82 C87 175(2) . . . . ?
O62 C81 O61 Mo10 -19(3) . . . . ?
O63 C88 O64 Mo11 13(4) . . . . ?
O69 C89 C90 C91 175(2) . . . . ?
O69 C89 C90 C95 -15(3) . . . . ?
O70 C89 C90 C91 8(4) . . . . ?
O70 C89 C90 C95 178(3) . . . . ?
O70 C89 O69 Mo12 -35(3) . . . . ?
O71 C49 C50 C51 25(3) . . . . ?
O71 C49 C50 C55 -151(2) . . . . ?
O71 C49 O72 Mo10 -8(2) . . . 2_657 ?
O71 Mo10 O59 Mo9 -102.0(5) 2_657 . . . ?
O72 C49 C50 C51 -155.4(19) . . . . ?
O72 C49 C50 C55 28(3) . . . . ?
O72 C49 O71 Mo10 8(2) . . . 2_657 ?
O72 Mo10 O59 Mo9 -107.5(11) 2_657 . . . ?

loop_
_twin_individual_id
_twin_individual_mass_fraction_refined
_oxdiff_twin_reflns_isolated
_oxdiff_twin_reflns_overlapped
_twin_individual_twin_lattice_type
_twin_individual_twin_matrix_11
_twin_individual_twin_matrix_12
_twin_individual_twin_matrix_13
_twin_individual_twin_matrix_21
_twin_individual_twin_matrix_22
_twin_individual_twin_matrix_23
_twin_individual_twin_matrix_31
_twin_individual_twin_matrix_32
_twin_individual_twin_matrix_33
1 0.4960(15) 162746 215214 ref 1.0000 0.0000 0.0000 0.0000 1.0000 0.0000 0.0000 0.0000 1.0000
2 0.5040(15) 162283 215214 nmt 0.5067 -0.2955 0.4936 -0.0017 -0.9998 -0.0002 1.5027 -0.2953 -0.5071

loop_
_smtbx_masks_void_nr
_smtbx_masks_void_average_x
_smtbx_masks_void_average_y
_smtbx_masks_void_average_z
_smtbx_masks_void_volume
_smtbx_masks_void_count_electrons
_smtbx_masks_void_content
1 -0.424 -0.364 -0.539 4604.8 1694.3 ?
2 0.000 0.500 0.500 687.6 248.9 ?
3 0.500 0.000 0.000 729.9 275.5 ?
